data_1516737
loop_
_publ_author_name
'Clark, Joanna L.'
'Peinado, Jessica'
'Stezowski, John J.'
'Vold, Robert L.'
'Huang, Yuanyuan'
'Hoatson, Gina L.'

_publ_section_title
;
 Molecular recognition in cyclodextrin complexes of amino acid
 derivatives: the effects of kinetic energy on the molecular recognition
 of a pseudopeptide in a nonconstraining host environment as revealed by a
 temperature-dependent crystallographic study.
;
_journal_issue 51
_journal_name_full 'The journal of physical chemistry. B'
_journal_page_first 26375
_journal_page_last 26387
_journal_paper_doi 10.1021/jp0652244
_journal_volume 110
_journal_year 2006
_chemical_formula_sum 'C108 H170 N2 O102'
_chemical_formula_weight 3128.46
_chemical_name_common N-acetyl-L-phe-methylester/Beta-Cyclodextrin
_chemical_name_systematic
; 
 ? 
;
_space_group_IT_number 1
_symmetry_cell_setting triclinic
_symmetry_space_group_name_Hall 'P 1'
_symmetry_space_group_name_H-M 'P 1'
_atom_sites_solution_hydrogens geom
_atom_sites_solution_primary direct
_atom_sites_solution_secondary difmap
_audit_creation_method SHELXL-97
_cell_angle_alpha 103.040(10)
_cell_angle_beta 113.350(10)
_cell_angle_gamma 99.150(10)
_cell_formula_units_Z 1
_cell_length_a 17.915(2)
_cell_length_b 15.405(3)
_cell_length_c 15.542(2)
_cell_measurement_temperature 220(2)
_cell_volume 3685.5(11)
_computing_molecular_graphics 'InsightII-98.0 MSI'
_computing_publication_material 'SHELXL-97 (Sheldrick, 1997)'
_computing_structure_refinement 'SHELXL-97 (Sheldrick, 1997)'
_computing_structure_solution 'SHELXS-97 (Sheldrick, 1990)'
_diffrn_ambient_temperature 220(2)
_diffrn_measured_fraction_theta_full 0.991
_diffrn_measured_fraction_theta_max 0.991
_diffrn_measurement_device_type 'Syntex P1 autodiffractometer'
_diffrn_measurement_method 'omega scan'
_diffrn_radiation_monochromator graphite
_diffrn_radiation_source 'fine-focus sealed tube'
_diffrn_radiation_type MoK\a
_diffrn_radiation_wavelength 0.71073
_diffrn_reflns_av_R_equivalents 0.0000
_diffrn_reflns_av_sigmaI/netI 0.0712
_diffrn_reflns_limit_h_max 21
_diffrn_reflns_limit_h_min 0
_diffrn_reflns_limit_k_max 17
_diffrn_reflns_limit_k_min -18
_diffrn_reflns_limit_l_max 16
_diffrn_reflns_limit_l_min -18
_diffrn_reflns_number 12939
_diffrn_reflns_theta_full 25.05
_diffrn_reflns_theta_max 25.05
_diffrn_reflns_theta_min 1.29
_exptl_absorpt_coefficient_mu 0.128
_exptl_absorpt_correction_type 'not applied'
_exptl_crystal_colour colorless
_exptl_crystal_density_diffrn 1.410
_exptl_crystal_density_method 'not measured'
_exptl_crystal_description parallelepiped
_exptl_crystal_F_000 1648
_exptl_crystal_size_max 0.7
_exptl_crystal_size_mid 0.7
_exptl_crystal_size_min 0.4
_refine_diff_density_max 0.589
_refine_diff_density_min -0.457
_refine_diff_density_rms 0.110
_refine_ls_abs_structure_details 'Flack H D (1983), Acta Cryst. A39, 876-881'
_refine_ls_abs_structure_Flack 2.0(13)
_refine_ls_extinction_coef 0.0045(12)
_refine_ls_extinction_expression Fc^*^=kFc[1+0.001xFc^2^\l^3^/sin(2\q)]^-1/4^
_refine_ls_extinction_method SHELXL
_refine_ls_goodness_of_fit_ref 1.039
_refine_ls_hydrogen_treatment mixed
_refine_ls_matrix_type fullcycle
_refine_ls_number_parameters 1720
_refine_ls_number_reflns 12939
_refine_ls_number_restraints 19
_refine_ls_restrained_S_all 1.039
_refine_ls_R_factor_all 0.1064
_refine_ls_R_factor_gt 0.0832
_refine_ls_shift/su_max 0.623
_refine_ls_shift/su_mean 0.019
_refine_ls_structure_factor_coef Fsqd
_refine_ls_weighting_details 'calc w=1/[\s^2^(Fo^2^)+(0.1643P)^2^+3.4993P] where P=(Fo^2^+2Fc^2^)/3'
_refine_ls_weighting_scheme calc
_refine_ls_wR_factor_gt 0.2200
_refine_ls_wR_factor_ref 0.2503
_reflns_number_gt 9189
_reflns_number_total 12939
_reflns_threshold_expression >2sigma(I)
_cod_data_source_file jp0652244si20061206_020454.cif
_cod_data_source_block '_N-Ac-L-phe-OME_(220K)'
_cod_depositor_comments
;
The following automatic conversions were performed:
'_atom_site_symetry_multiplicity' tag replaced with
'_atom_site_symmetry_multiplicity'.

Automatic conversion script
Id: cif_correct_tags 1440 2010-10-19 06:21:57Z saulius 
;
_cod_original_cell_volume 3685.5(10)
_cod_original_sg_symbol_H-M P1
_cod_database_code 1516737

loop_
_symmetry_equiv_pos_as_xyz
'x, y, z'

loop_
_atom_site_label
_atom_site_type_symbol
_atom_site_fract_x
_atom_site_fract_y
_atom_site_fract_z
_atom_site_U_iso_or_equiv
_atom_site_adp_type
_atom_site_occupancy
_atom_site_symmetry_multiplicity
_atom_site_calc_flag
_atom_site_refinement_flags
_atom_site_disorder_assembly
_atom_site_disorder_group
C1_1 C 0.2010(6) 0.0009(5) 0.2509(5) 0.028(2) Uani 1 1 d . B .
H1_1 H 0.1891 -0.0552 0.2694 0.033 Uiso 1 1 calc R . .
C2_1 C 0.2728(6) 0.0000(6) 0.2202(6) 0.030(2) Uani 1 1 d . . .
H2_1 H 0.2532 -0.0561 0.1625 0.035 Uiso 1 1 calc R . .
C3_1 C 0.2880(6) 0.0859(6) 0.1864(6) 0.0283(19) Uani 1 1 d . . .
H3_1 H 0.3084 0.1430 0.2433 0.034 Uiso 1 1 calc R . .
C4_1 C 0.2057(6) 0.0860(6) 0.1059(6) 0.032(2) Uani 1 1 d . . .
H4_1 H 0.1888 0.0334 0.0457 0.039 Uiso 1 1 calc R . .
C5_1 C 0.1364(7) 0.0789(8) 0.1375(8) 0.043(3) Uani 1 1 d . B .
H5_1 H 0.1505 0.1362 0.1919 0.051 Uiso 1 1 calc R . .
C6_1 C 0.0490(9) 0.0659(14) 0.0551(14) 0.090(6) Uani 1 1 d . . .
H6A_1 H 0.0084 0.0616 0.0826 0.108 Uiso 1 1 calc R A 1
H6B_1 H 0.0502 0.1220 0.0353 0.108 Uiso 1 1 calc R A 1
O2_1 O 0.3480(4) -0.0046(4) 0.2956(4) 0.0308(14) Uani 1 1 d . . .
O3_1 O 0.3503(4) 0.0834(5) 0.1507(5) 0.0363(15) Uani 1 1 d . . .
O4_1 O 0.2206(4) 0.1720(4) 0.0856(4) 0.0354(15) Uani 1 1 d . . .
O5_1 O 0.1274(4) 0.0014(4) 0.1719(4) 0.0344(15) Uani 1 1 d . . .
O6A_1 O 0.0235(10) 0.0030(9) -0.0151(10) 0.041(3) Uiso 0.50 1 d P B 1
O6B_1 O -0.0182(11) 0.0420(11) 0.0692(11) 0.055(4) Uiso 0.50 1 d P B 2
C1_2 C 0.1999(6) 0.1715(6) -0.0131(6) 0.031(2) Uani 1 1 d . . .
H1_2 H 0.1849 0.1067 -0.0554 0.037 Uiso 1 1 calc R . .
C2_2 C 0.2805(6) 0.2264(6) -0.0094(6) 0.0290(19) Uani 1 1 d . . .
H2_2 H 0.2670 0.2284 -0.0771 0.035 Uiso 1 1 calc R . .
C3_2 C 0.3033(6) 0.3245(6) 0.0558(6) 0.0257(18) Uani 1 1 d . . .
H3_2 H 0.3160 0.3239 0.1237 0.031 Uiso 1 1 calc R . .
C4_2 C 0.2294(6) 0.3659(5) 0.0192(5) 0.0245(18) Uani 1 1 d . . .
H4_2 H 0.2217 0.3750 -0.0445 0.029 Uiso 1 1 calc R . .
C5_2 C 0.1453(6) 0.3053(6) 0.0050(6) 0.030(2) Uani 1 1 d . . .
H5_2 H 0.1495 0.3073 0.0710 0.036 Uiso 1 1 calc R . .
C6_2 C 0.0688(6) 0.3328(6) -0.0496(6) 0.0298(19) Uani 1 1 d . . .
H6A_2 H 0.0181 0.2861 -0.0631 0.036 Uiso 1 1 calc R . .
H6B_2 H 0.0699 0.3921 -0.0088 0.036 Uiso 1 1 calc R . .
O2_2 O 0.3471(4) 0.1841(4) 0.0189(5) 0.0361(15) Uani 1 1 d . . .
O3_2 O 0.3757(4) 0.3787(4) 0.0581(5) 0.0333(14) Uani 1 1 d . . .
O4_2 O 0.2490(4) 0.4539(4) 0.0900(4) 0.0334(15) Uani 1 1 d . . .
O5_2 O 0.1321(4) 0.2079(4) -0.0514(4) 0.0287(14) Uani 1 1 d . . .
O6_2 O 0.0654(4) 0.3413(4) -0.1400(5) 0.0357(15) Uani 1 1 d . . .
C1_3 C 0.2363(6) 0.5293(6) 0.0548(6) 0.030(2) Uani 1 1 d . . .
H1_3 H 0.2173 0.5083 -0.0175 0.036 Uiso 1 1 calc R . .
C2_3 C 0.3196(6) 0.6045(6) 0.1037(6) 0.0294(19) Uani 1 1 d . . .
H2_3 H 0.3107 0.6549 0.0743 0.035 Uiso 1 1 calc R . .
C3_3 C 0.3485(6) 0.6443(6) 0.2124(6) 0.0299(19) Uani 1 1 d . . .
H3_3 H 0.3593 0.5958 0.2443 0.036 Uiso 1 1 calc R . .
C4_3 C 0.2765(6) 0.6812(5) 0.2262(5) 0.0240(18) Uani 1 1 d . . .
H4_3 H 0.2667 0.7308 0.1957 0.029 Uiso 1 1 calc R . .
C5_3 C 0.1963(6) 0.6009(6) 0.1772(6) 0.032(2) Uani 1 1 d . . .
H5_3 H 0.2060 0.5521 0.2089 0.039 Uiso 1 1 calc R . .
C6_3 C 0.1231(7) 0.6316(8) 0.1827(8) 0.048(3) Uani 1 1 d . . .
H6A_3 H 0.0721 0.5789 0.1460 0.058 Uiso 1 1 calc R . .
H6B_3 H 0.1334 0.6512 0.2519 0.058 Uiso 1 1 calc R . .
O2_3 O 0.3814(5) 0.5682(4) 0.0834(5) 0.0367(15) Uani 1 1 d . . .
O3_3 O 0.4231(4) 0.7210(4) 0.2575(4) 0.0336(15) Uani 1 1 d . . .
O4_3 O 0.3020(4) 0.7171(4) 0.3298(4) 0.0230(12) Uani 1 1 d . . .
O5_3 O 0.1736(4) 0.5633(4) 0.0735(4) 0.0360(15) Uani 1 1 d . . .
O6_3 O 0.1085(6) 0.7057(6) 0.1439(5) 0.061(2) Uani 1 1 d . . .
C1_4 C 0.3004(6) 0.8100(5) 0.3659(6) 0.0232(17) Uani 1 1 d . . .
H1_4 H 0.2941 0.8399 0.3142 0.028 Uiso 1 1 calc R . .
C2_4 C 0.3833(6) 0.8602(5) 0.4544(6) 0.0220(17) Uani 1 1 d . . .
H2_4 H 0.3828 0.9250 0.4796 0.026 Uiso 1 1 calc R . .
C3_4 C 0.3958(6) 0.8167(5) 0.5359(6) 0.0241(18) Uani 1 1 d . . .
H3_4 H 0.3974 0.7521 0.5120 0.029 Uiso 1 1 calc R . .
C4_4 C 0.3222(6) 0.8153(5) 0.5598(6) 0.0228(18) Uani 1 1 d . . .
H4_4 H 0.3260 0.8793 0.5949 0.027 Uiso 1 1 calc R . .
C5_4 C 0.2377(6) 0.7742(5) 0.4689(6) 0.0266(19) Uani 1 1 d . . .
H5_4 H 0.2286 0.7066 0.4430 0.032 Uiso 1 1 calc R . .
C6_4 C 0.1628(7) 0.7913(6) 0.4877(6) 0.034(2) Uani 1 1 d . . .
H6A_4 H 0.1106 0.7655 0.4253 0.041 Uiso 1 1 calc R . .
H6B_4 H 0.1571 0.7595 0.5336 0.041 Uiso 1 1 calc R . .
O2_4 O 0.4528(4) 0.8619(4) 0.4285(4) 0.0284(13) Uani 1 1 d . . .
O3_4 O 0.4720(4) 0.8661(4) 0.6252(4) 0.0266(13) Uani 1 1 d . . .
O4_4 O 0.3294(4) 0.7590(4) 0.6248(4) 0.0254(13) Uani 1 1 d . . .
O5_4 O 0.2334(4) 0.8147(4) 0.3916(4) 0.0268(13) Uani 1 1 d . . .
O6_4 O 0.1744(5) 0.8893(5) 0.5286(5) 0.0409(16) Uani 1 1 d . . .
C1_5 C 0.3261(6) 0.7967(5) 0.7147(6) 0.0256(19) Uani 1 1 d . D .
H1_5 H 0.3272 0.8628 0.7251 0.031 Uiso 1 1 calc R . .
C2_5 C 0.4036(6) 0.7886(5) 0.7981(6) 0.0269(19) Uani 1 1 d . . .
H2_5 H 0.4022 0.8165 0.8612 0.032 Uiso 1 1 calc R . .
C3_5 C 0.4008(6) 0.6866(5) 0.7869(6) 0.0233(17) Uani 1 1 d . . .
H3_5 H 0.4025 0.6575 0.7243 0.028 Uiso 1 1 calc R . .
C4_5 C 0.3210(6) 0.6389(5) 0.7838(6) 0.0251(18) Uani 1 1 d . . .
H4_5 H 0.3210 0.6641 0.8483 0.030 Uiso 1 1 calc R . .
C5_5 C 0.2445(6) 0.6507(6) 0.7016(7) 0.032(2) Uani 1 1 d . D .
H5_5 H 0.2422 0.6200 0.6370 0.038 Uiso 1 1 calc R . .
C6_5 C 0.1613(8) 0.6123(10) 0.7001(10) 0.058(3) Uani 1 1 d . . .
H6A_5 H 0.1149 0.6195 0.6439 0.070 Uiso 1 1 calc R C 1
H6B_5 H 0.1522 0.5461 0.6928 0.070 Uiso 1 1 calc R C 1
O2_5 O 0.4818(5) 0.8376(4) 0.8038(4) 0.0335(15) Uani 1 1 d . . .
O3_5 O 0.4722(4) 0.6792(4) 0.8686(4) 0.0328(15) Uani 1 1 d . . .
O4_5 O 0.3147(4) 0.5403(4) 0.7631(4) 0.0269(13) Uani 1 1 d . . .
O5_5 O 0.2525(5) 0.7477(4) 0.7136(5) 0.0357(15) Uani 1 1 d . . .
O6A_5 O 0.1623(14) 0.6588(14) 0.7856(15) 0.116(6) Uiso 0.70 1 d P D 1
O6B_5 O 0.098(6) 0.608(7) 0.617(7) 0.22(4) Uiso 0.30 1 d P D 2
C1_6 C 0.3039(7) 0.4978(5) 0.8317(6) 0.029(2) Uani 1 1 d . . .
H1_6 H 0.3095 0.5459 0.8898 0.035 Uiso 1 1 calc R . .
C2_6 C 0.3764(5) 0.4505(5) 0.8644(6) 0.0225(17) Uani 1 1 d . . .
H2_6 H 0.3681 0.4175 0.9091 0.027 Uiso 1 1 calc R . .
C3_6 C 0.3671(6) 0.3783(5) 0.7741(6) 0.0251(19) Uani 1 1 d . . .
H3_6 H 0.3735 0.4092 0.7270 0.030 Uiso 1 1 calc R . .
C4_6 C 0.2800(6) 0.3093(5) 0.7249(5) 0.0236(18) Uani 1 1 d . . .
H4_6 H 0.2764 0.2733 0.7690 0.028 Uiso 1 1 calc R . .
C5_6 C 0.2101(6) 0.3560(5) 0.7021(6) 0.0231(17) Uani 1 1 d . . .
H5_6 H 0.2075 0.3820 0.6486 0.028 Uiso 1 1 calc R . .
C6_6 C 0.1243(6) 0.2925(6) 0.6702(6) 0.031(2) Uani 1 1 d . . .
H6A_6 H 0.0831 0.3287 0.6626 0.037 Uiso 1 1 calc R . .
H6B_6 H 0.1064 0.2464 0.6058 0.037 Uiso 1 1 calc R . .
O2_6 O 0.4565(4) 0.5148(4) 0.9171(4) 0.0264(13) Uani 1 1 d . . .
O3_6 O 0.4307(4) 0.3289(4) 0.8015(5) 0.0356(15) Uani 1 1 d . . .
O4_6 O 0.2701(4) 0.2474(4) 0.6346(4) 0.0263(13) Uani 1 1 d . . .
O5_6 O 0.2247(4) 0.4317(4) 0.7883(4) 0.0258(13) Uani 1 1 d . . .
O6_6 O 0.1253(4) 0.2453(4) 0.7413(4) 0.0319(14) Uani 1 1 d . . .
C1_7 C 0.2493(6) 0.1511(5) 0.6212(6) 0.0264(19) Uani 1 1 d . . .
H1_7 H 0.2486 0.1416 0.6818 0.032 Uiso 1 1 calc R . .
C2_7 C 0.3174(6) 0.1109(5) 0.6025(6) 0.028(2) Uani 1 1 d . . .
H2_7 H 0.3023 0.0439 0.5944 0.034 Uiso 1 1 calc R . .
C3_7 C 0.3161(6) 0.1201(5) 0.5080(6) 0.0283(19) Uani 1 1 d . . .
H3_7 H 0.3282 0.1863 0.5123 0.034 Uiso 1 1 calc R . .
C4_7 C 0.2300(6) 0.0669(5) 0.4229(6) 0.0241(18) Uani 1 1 d . B .
H4_7 H 0.2195 0.0000 0.4160 0.029 Uiso 1 1 calc R . .
C5_7 C 0.1616(7) 0.1044(7) 0.4444(7) 0.046(3) Uani 1 1 d . . .
H5_7 H 0.1664 0.1682 0.4405 0.055 Uiso 1 1 calc R . .
C6_7 C 0.0729(7) 0.0442(7) 0.3759(7) 0.041(2) Uani 1 1 d . . .
H6A_7 H 0.0329 0.0742 0.3900 0.050 Uiso 1 1 calc R . .
H6B_7 H 0.0617 0.0385 0.3076 0.050 Uiso 1 1 calc R . .
O2_7 O 0.3974(5) 0.1527(4) 0.6857(4) 0.0355(16) Uani 1 1 d . . .
O3_7 O 0.3788(4) 0.0807(4) 0.4899(4) 0.0310(14) Uani 1 1 d . . .
O4_7 O 0.2294(4) 0.0805(4) 0.3343(4) 0.0295(14) Uani 1 1 d . . .
O5_7 O 0.1714(5) 0.1045(4) 0.5417(5) 0.0380(16) Uani 1 1 d . . .
O6_7 O 0.0585(6) -0.0481(5) 0.3854(5) 0.055(2) Uani 1 1 d . . .
C1_8 C 0.7262(5) 0.2711(5) 0.8630(5) 0.0215(17) Uani 1 1 d . . .
H1_8 H 0.7238 0.2086 0.8703 0.026 Uiso 1 1 calc R . .
C2_8 C 0.6594(6) 0.3053(5) 0.8855(5) 0.0223(17) Uani 1 1 d . . .
H2_8 H 0.6710 0.3082 0.9541 0.027 Uiso 1 1 calc R . .
C3_8 C 0.6604(5) 0.4022(5) 0.8758(5) 0.0215(17) Uani 1 1 d . . .
H3_8 H 0.6488 0.4004 0.8075 0.026 Uiso 1 1 calc R . .
C4_8 C 0.7500(5) 0.4646(5) 0.9484(6) 0.0214(17) Uani 1 1 d . . .
H4_8 H 0.7600 0.4721 1.0174 0.026 Uiso 1 1 calc R . .
C5_8 C 0.8168(6) 0.4250(5) 0.9283(5) 0.0229(18) Uani 1 1 d . . .
H5_8 H 0.8121 0.4276 0.8634 0.028 Uiso 1 1 calc R . .
C6_8 C 0.9063(6) 0.4752(6) 1.0078(6) 0.0288(19) Uani 1 1 d . . .
H6A_8 H 0.9463 0.4485 0.9898 0.035 Uiso 1 1 calc R . .
H6B_8 H 0.9189 0.5407 1.0121 0.035 Uiso 1 1 calc R . .
O2_8 O 0.5764(4) 0.2418(4) 0.8184(4) 0.0281(13) Uani 1 1 d . . .
O3_8 O 0.5983(4) 0.4323(4) 0.8986(4) 0.0288(13) Uani 1 1 d . . .
O4_8 O 0.7537(4) 0.5518(4) 0.9310(4) 0.0250(13) Uani 1 1 d . . .
O5_8 O 0.8062(4) 0.3297(4) 0.9289(4) 0.0271(13) Uani 1 1 d . . .
O6_8 O 0.9170(4) 0.4678(4) 1.1024(4) 0.0343(15) Uani 1 1 d . . .
C1_9 C 0.7832(6) 0.6331(5) 1.0153(6) 0.030(2) Uani 1 1 d . . .
H1_9 H 0.7939 0.6145 1.0751 0.036 Uiso 1 1 calc R . .
C2_9 C 0.7154(6) 0.6840(5) 0.9980(6) 0.029(2) Uani 1 1 d . . .
H2_9 H 0.7363 0.7400 1.0562 0.035 Uiso 1 1 calc R . .
C3_9 C 0.7002(6) 0.7155(5) 0.9068(6) 0.0276(19) Uani 1 1 d . . .
H3_9 H 0.6799 0.6605 0.8477 0.033 Uiso 1 1 calc R . .
C4_9 C 0.7821(6) 0.7755(6) 0.9234(6) 0.028(2) Uani 1 1 d . . .
H4_9 H 0.8010 0.8330 0.9794 0.034 Uiso 1 1 calc R . .
C5_9 C 0.8496(6) 0.7219(6) 0.9445(7) 0.037(2) Uani 1 1 d . F .
H5_9 H 0.8318 0.6676 0.8855 0.044 Uiso 1 1 calc R . .
O2_9 O 0.6404(5) 0.6271(4) 0.9895(4) 0.0362(16) Uani 1 1 d . . .
O3_9 O 0.6353(4) 0.7649(4) 0.8939(5) 0.0331(14) Uani 1 1 d . . .
O4_9 O 0.7696(4) 0.7976(4) 0.8345(4) 0.0310(14) Uani 1 1 d . . .
O5_9 O 0.8574(4) 0.6896(4) 1.0277(4) 0.0346(16) Uani 1 1 d . . .
C6_9 C 0.9369(7) 0.7814(8) 0.9698(9) 0.055(3) Uani 1 1 d . . .
H6A_9 H 0.9781 0.7453 0.9841 0.066 Uiso 1 1 calc R E 1
H6B_9 H 0.9347 0.8017 0.9137 0.066 Uiso 1 1 calc R E 1
O6A_9 O 0.9605(8) 0.8568(8) 1.0507(9) 0.048(3) Uiso 0.65 1 d P F 1
O6B_9 O 0.949(2) 0.880(2) 1.090(2) 0.077(8) Uiso 0.35 1 d P G 2
C1_10 C 0.7885(6) 0.8923(5) 0.8410(6) 0.0263(19) Uani 1 1 d . . .
H1_10 H 0.8025 0.9310 0.9085 0.032 Uiso 1 1 calc R . .
C2_10 C 0.7084(5) 0.9071(5) 0.7661(6) 0.0210(17) Uani 1 1 d . . .
H2_10 H 0.7200 0.9733 0.7702 0.025 Uiso 1 1 calc R . .
C3_10 C 0.6861(6) 0.8498(5) 0.6634(6) 0.0255(19) Uani 1 1 d . . .
H3_10 H 0.6743 0.7834 0.6587 0.031 Uiso 1 1 calc R . .
C4_10 C 0.7639(6) 0.8762(6) 0.6424(6) 0.0269(19) Uani 1 1 d . . .
H4_10 H 0.7724 0.9401 0.6388 0.032 Uiso 1 1 calc R . .
C5_10 C 0.8441(6) 0.8678(5) 0.7222(6) 0.0249(18) Uani 1 1 d . . .
H5_10 H 0.8396 0.8016 0.7163 0.030 Uiso 1 1 calc R . .
C6_10 C 0.9210(7) 0.9098(6) 0.7119(7) 0.034(2) Uani 1 1 d . . .
H6A_10 H 0.9722 0.9081 0.7663 0.041 Uiso 1 1 calc R . .
H6B_10 H 0.9181 0.8734 0.6496 0.041 Uiso 1 1 calc R . .
O2_10 O 0.6409(4) 0.8852(4) 0.7897(4) 0.0321(14) Uani 1 1 d . . .
O3_10 O 0.6135(4) 0.8646(4) 0.5954(4) 0.0269(13) Uani 1 1 d . . .
O4_10 O 0.7422(4) 0.8109(4) 0.5481(4) 0.0245(12) Uani 1 1 d . . .
O5_10 O 0.8566(4) 0.9182(4) 0.8197(4) 0.0278(13) Uani 1 1 d . . .
O6_10 O 0.9251(5) 1.0026(4) 0.7133(6) 0.0417(17) Uani 1 1 d . . .
C1_11 C 0.7560(6) 0.8460(6) 0.4782(6) 0.0265(18) Uani 1 1 d . . .
H1_11 H 0.7735 0.9146 0.5042 0.032 Uiso 1 1 calc R . .
C2_11 C 0.6713(6) 0.8142(5) 0.3833(6) 0.0249(18) Uani 1 1 d . . .
H2_11 H 0.6791 0.8429 0.3355 0.030 Uiso 1 1 calc R . .
C3_11 C 0.6471(6) 0.7093(5) 0.3382(6) 0.0262(19) Uani 1 1 d . . .
H3_11 H 0.6357 0.6796 0.3836 0.031 Uiso 1 1 calc R . .
C4_11 C 0.7202(6) 0.6812(5) 0.3230(6) 0.0281(19) Uani 1 1 d . . .
H4_11 H 0.7299 0.7080 0.2748 0.034 Uiso 1 1 calc R . .
C5_11 C 0.7990(6) 0.7153(6) 0.4187(7) 0.036(2) Uani 1 1 d . . .
H5_11 H 0.7894 0.6878 0.4664 0.043 Uiso 1 1 calc R . .
O2_11 O 0.6108(4) 0.8462(4) 0.4072(4) 0.0286(13) Uani 1 1 d . . .
O3_11 O 0.5716(4) 0.6838(4) 0.2476(4) 0.0300(14) Uani 1 1 d . . .
O4_11 O 0.6961(4) 0.5819(4) 0.2842(4) 0.0275(13) Uani 1 1 d . . .
O5_11 O 0.8198(4) 0.8163(4) 0.4576(5) 0.0343(15) Uani 1 1 d . . .
C6_11 C 0.8739(8) 0.6924(9) 0.4077(11) 0.066(4) Uani 1 1 d . . .
H6A_11 H 0.9243 0.7195 0.4717 0.079 Uiso 1 1 calc R . .
H6B_11 H 0.8641 0.6250 0.3879 0.079 Uiso 1 1 calc R . .
O6_11 O 0.8891(8) 0.7260(7) 0.3368(10) 0.096(4) Uani 1 1 d . . .
C1_12 C 0.6921(6) 0.5419(5) 0.1898(6) 0.0230(17) Uani 1 1 d . . .
H1_12 H 0.6986 0.5913 0.1600 0.028 Uiso 1 1 calc R . .
C2_12 C 0.6095(6) 0.4722(6) 0.1242(6) 0.030(2) Uani 1 1 d . . .
H2_12 H 0.6074 0.4443 0.0590 0.036 Uiso 1 1 calc R . .
C3_12 C 0.5974(6) 0.3965(5) 0.1700(6) 0.0243(18) Uani 1 1 d . . .
H3_12 H 0.5976 0.4240 0.2341 0.029 Uiso 1 1 calc R . .
C4_12 C 0.6711(6) 0.3525(5) 0.1866(6) 0.0238(18) Uani 1 1 d . . .
H4_12 H 0.6653 0.3161 0.1219 0.029 Uiso 1 1 calc R . .
C5_12 C 0.7552(6) 0.4240(5) 0.2419(6) 0.0266(19) Uani 1 1 d . . .
H5_12 H 0.7660 0.4506 0.3113 0.032 Uiso 1 1 calc R . .
C6_12 C 0.8277(6) 0.3832(6) 0.2403(7) 0.032(2) Uani 1 1 d . . .
H6A_12 H 0.8810 0.4327 0.2750 0.039 Uiso 1 1 calc R . .
H6B_12 H 0.8327 0.3372 0.2752 0.039 Uiso 1 1 calc R . .
O2_12 O 0.5403(4) 0.5159(4) 0.1113(4) 0.0296(14) Uani 1 1 d . . .
O3_12 O 0.5201(4) 0.3251(4) 0.1061(4) 0.0288(13) Uani 1 1 d . . .
O4_12 O 0.6658(4) 0.2912(4) 0.2434(4) 0.0272(13) Uani 1 1 d . . .
O5_12 O 0.7585(4) 0.4978(4) 0.1993(4) 0.0287(14) Uani 1 1 d . . .
O6_12 O 0.8133(5) 0.3402(4) 0.1409(5) 0.0388(16) Uani 1 1 d . . .
C1_13 C 0.6649(7) 0.1983(5) 0.2065(6) 0.030(2) Uani 1 1 d . . .
H1_13 H 0.6638 0.1877 0.1408 0.036 Uiso 1 1 calc R . .
C2_13 C 0.5853(6) 0.1348(5) 0.1955(6) 0.0257(19) Uani 1 1 d . . .
H2_13 H 0.5856 0.0701 0.1691 0.031 Uiso 1 1 calc R . .
C3_13 C 0.5872(6) 0.1468(5) 0.2952(6) 0.0239(17) Uani 1 1 d . . .
H3_13 H 0.5868 0.2109 0.3239 0.029 Uiso 1 1 calc R . .
C4_13 C 0.6657(6) 0.1275(5) 0.3637(5) 0.0231(18) Uani 1 1 d . . .
H4_13 H 0.6619 0.0610 0.3395 0.028 Uiso 1 1 calc R . .
C5_13 C 0.7459(6) 0.1868(6) 0.3676(6) 0.031(2) Uani 1 1 d . . .
H5_13 H 0.7553 0.2525 0.4036 0.037 Uiso 1 1 calc R . .
C6_13 C 0.8233(7) 0.1568(7) 0.4194(7) 0.039(2) Uani 1 1 d . . .
H6A_13 H 0.8730 0.1967 0.4219 0.047 Uiso 1 1 calc R . .
H6B_13 H 0.8330 0.1630 0.4875 0.047 Uiso 1 1 calc R . .
O6_13 O 0.8118(6) 0.0612(5) 0.3673(7) 0.060(2) Uani 1 1 d . . .
O2_13 O 0.5106(5) 0.1486(4) 0.1258(4) 0.0331(15) Uani 1 1 d . . .
O3_13 O 0.5117(4) 0.0812(4) 0.2812(4) 0.0285(13) Uani 1 1 d . . .
O4_13 O 0.6698(4) 0.1488(3) 0.4592(4) 0.0202(12) Uani 1 1 d . . .
O5_13 O 0.7377(4) 0.1800(4) 0.2704(4) 0.0290(13) Uani 1 1 d . . .
C1_14 C 0.6757(5) 0.0785(5) 0.5058(5) 0.0199(17) Uani 1 1 d . . .
H1_14 H 0.6702 0.0202 0.4580 0.024 Uiso 1 1 calc R . .
C2_14 C 0.6034(6) 0.0628(5) 0.5320(5) 0.0235(18) Uani 1 1 d . . .
H2_14 H 0.6053 0.0114 0.5605 0.028 Uiso 1 1 calc R . .
C3_14 C 0.6106(5) 0.1497(5) 0.6077(5) 0.0210(17) Uani 1 1 d . . .
H3_14 H 0.6065 0.2008 0.5787 0.025 Uiso 1 1 calc R . .
C4_14 C 0.6957(6) 0.1763(5) 0.6977(5) 0.0212(17) Uani 1 1 d . . .
H4_14 H 0.6968 0.1291 0.7318 0.025 Uiso 1 1 calc R . .
C5_14 C 0.7696(6) 0.1838(5) 0.6678(6) 0.0224(17) Uani 1 1 d . . .
H5_14 H 0.7731 0.2375 0.6432 0.027 Uiso 1 1 calc R . .
C6_14 C 0.8537(6) 0.1979(5) 0.7533(6) 0.0249(18) Uani 1 1 d . . .
H6A_14 H 0.8977 0.2036 0.7308 0.030 Uiso 1 1 calc R . .
H6B_14 H 0.8669 0.2562 0.8047 0.030 Uiso 1 1 calc R . .
O2_14 O 0.5249(4) 0.0380(4) 0.4447(4) 0.0255(13) Uani 1 1 d . . .
O3_14 O 0.5444(4) 0.1320(4) 0.6336(4) 0.0294(13) Uani 1 1 d . . .
O4_14 O 0.7066(4) 0.2634(4) 0.7625(4) 0.0204(11) Uani 1 1 d . . .
O5_14 O 0.7542(4) 0.1020(4) 0.5903(4) 0.0230(12) Uani 1 1 d . . .
O6_14 O 0.8558(4) 0.1244(4) 0.7948(4) 0.0316(14) Uani 1 1 d . . .
O_15 O 0.4660(5) 0.0227(4) 0.7580(5) 0.050(2) Uani 1 1 d . . .
O_16 O 0.0516(5) 0.0591(4) 0.6679(5) 0.0463(17) Uani 1 1 d . . .
OA_17 O 0.9543(6) 0.6387(6) 0.2274(7) 0.039(2) Uiso 0.75 1 d P . .
OB_17 O 0.971(3) 0.624(2) 0.265(3) 0.064(9) Uiso 0.25 1 d P . .
OA_18 O 0.7643(11) 0.1522(9) 0.0488(11) 0.032(3) Uiso 0.60 1 d P . .
OB_18 O 0.779(3) 0.148(3) 0.065(3) 0.108(18) Uiso 0.40 1 d P . .
OA_19 O 0.9022(11) 0.1607(11) 0.9941(10) 0.035(4) Uiso 0.50 1 d P . .
OB_19 O 0.8835(12) 0.1317(13) 0.9808(12) 0.046(5) Uiso 0.50 1 d P . .
O_20 O 0.5262(7) 0.8940(5) 0.2419(6) 0.079(3) Uani 1 1 d . . .
OA_21 O 0.5116(13) 1.0056(11) 0.9570(12) 0.046(4) Uiso 0.50 1 d P . .
OB_21 O 0.4776(16) 1.0073(15) 0.9483(16) 0.073(7) Uiso 0.50 1 d P . .
O_22 O 0.4478(7) 0.7205(8) 0.0444(6) 0.086(3) Uani 1 1 d . . .
O_24 O 0.1790(6) 0.9683(5) 0.7076(5) 0.057(2) Uani 1 1 d . . .
OA_25 O 0.6383(15) 1.0523(14) 0.8743(15) 0.076(7) Uiso 0.70 1 d P . .
OX_25 O 0.607(5) 1.044(5) 0.908(6) 0.12(2) Uiso 0.20 1 d P . .
OY_25 O 0.6399(19) 1.0558(16) 0.8574(19) 0.000(6) Uiso 0.20 1 d P . .
OC_46 O 0.601(3) 0.899(2) 1.032(2) 0.028(8) Uiso 0.30 1 d P . .
OD_46 O 0.6255(19) 0.905(2) 1.0358(19) 0.029(8) Uiso 0.30 1 d P . .
OZ_46 O 0.592(3) 0.920(3) 1.022(3) 0.034(11) Uiso 0.20 1 d P . .
OC_35 O 0.760(2) 1.0240(18) 0.139(2) 0.011(7) Uiso 0.20 1 d P . .
OD_35 O 0.787(3) 1.027(2) 0.162(3) 0.019(8) Uiso 0.20 1 d P . .
OE_35 O 0.766(3) 1.008(3) 0.169(3) 0.043(12) Uiso 0.20 1 d P . .
OA_26 O 0.099(2) 0.807(2) 0.739(2) 0.122(9) Uiso 0.50 1 d P . .
OB_26 O 0.053(4) 0.772(5) 0.630(5) 0.27(3) Uiso 0.50 1 d P . .
OC_26 O 0.1993(15) 0.8838(15) 0.8476(14) 0.077(6) Uani 0.45 1 d P . .
OB_28 O 0.230(9) 0.725(11) -0.070(11) 0.51(8) Uiso 0.50 1 d P . .
OC_28 O 0.3531(14) 0.8235(14) 0.0641(14) 0.079(5) Uiso 0.50 1 d P . .
OA_29 O 0.0880(8) 0.8613(8) 0.9145(8) 0.072(3) Uiso 0.80 1 d P . .
OA_30 O 0.163(2) 0.784(2) 0.043(2) 0.101(9) Uiso 0.50 1 d P . .
OB_30 O 0.1879(19) 0.7654(19) 0.025(2) 0.098(8) Uiso 0.50 1 d P . .
O_31 O 0.0076(6) 0.3184(7) 0.1229(6) 0.041(2) Uani 0.70 1 d P . .
OC_32 O 0.396(3) 0.971(3) 1.006(3) 0.082(11) Uiso 0.30 1 d P . .
OB_32 O 0.3535(14) 0.9573(11) 0.9865(12) 0.037(4) Uiso 0.40 1 d P . .
OE_32 O 0.2887(16) 0.7738(15) 0.9733(16) 0.043(5) Uiso 0.30 1 d P . .
OB_33 O 0.0255(9) 0.8082(8) 0.2228(9) 0.043(3) Uiso 0.75 1 d P . .
OA_33 O 0.054(4) 0.820(4) 0.239(4) 0.089(19) Uiso 0.25 1 d P . .
OA_34 O 0.5184(8) 0.1921(7) 0.9404(7) 0.023(2) Uiso 0.50 1 d P . .
OB_34 O 0.4810(12) 0.2207(11) 0.9211(12) 0.058(4) Uiso 0.50 1 d P . .
OA_36 O 0.6364(10) 0.7721(9) 1.1295(9) 0.063(3) Uiso 0.75 1 d P . .
OC_36 O 0.602(3) 0.746(2) 1.108(3) 0.053(9) Uiso 0.25 1 d P . .
OA_37 O 0.3404(17) 0.0577(19) 0.8400(17) 0.096(7) Uiso 0.50 1 d P . .
OB_37 O 0.3274(10) 0.1006(11) 0.8361(10) 0.046(3) Uiso 0.50 1 d P . .
OA_38 O 0.9410(7) -0.0250(7) 0.4609(6) 0.054(2) Uani 0.80 1 d P . .
OB_38 O 0.961(3) 0.042(3) 0.471(3) 0.048(8) Uiso 0.20 1 d P . .
OA_39 O 0.9753(13) 0.7138(14) 0.7348(15) 0.122(6) Uiso 0.75 1 d P . .
OB_39 O 0.945(6) 0.692(6) 0.645(7) 0.18(3) Uiso 0.25 1 d P . .
OA_40 O 0.054(3) 0.568(3) 0.373(3) 0.062(11) Uiso 0.20 1 d P H 1
OA_41 O 0.820(2) 0.849(2) 0.258(2) 0.059(9) Uiso 0.35 1 d P . .
OB_41 O 0.837(5) 0.833(5) 0.249(5) 0.056(19) Uiso 0.15 1 d P . .
OC_41 O 0.863(3) 0.876(3) 0.204(3) 0.033(9) Uiso 0.15 1 d P . .
OD_41 O 0.8934(11) 0.9442(11) 0.1668(11) 0.031(4) Uiso 0.35 1 d P . .
OA_43 O 0.071(3) 0.519(3) 0.844(3) 0.131(14) Uiso 0.35 1 d P . .
N_47 N 0.0885(5) 0.3021(4) 0.3152(4) 0.056(4) Uiso 0.55 1 d PG H 1
C01_47 C 0.1508(4) 0.3729(4) 0.3923(4) 0.070(6) Uiso 0.55 1 d PG H 1
C02_47 C 0.1365(5) 0.4589(4) 0.3921(6) 0.087(8) Uiso 0.55 1 d PG H 1
O01_47 O 0.1623(5) 0.5093(5) 0.3654(7) 0.143(10) Uiso 0.55 1 d PG H 1
C03_47 C 0.2236(5) 0.3596(5) 0.3654(5) 0.049(4) Uiso 0.55 1 d PG H 1
C04_47 C 0.3099(4) 0.4279(6) 0.4370(7) 0.067(6) Uiso 0.55 1 d PG H 1
C05_47 C 0.3555(4) 0.4176(7) 0.5279(7) 0.062(5) Uiso 0.55 1 d PG H 1
C06_47 C 0.3418(5) 0.5030(7) 0.4145(8) 0.099(9) Uiso 0.55 1 d PG H 1
C07_47 C 0.4314(4) 0.4821(8) 0.5961(8) 0.097(9) Uiso 0.55 1 d PG H 1
C08_47 C 0.4184(5) 0.5672(7) 0.4824(9) 0.104(10) Uiso 0.55 1 d PG H 1
C09_47 C 0.4631(5) 0.5569(8) 0.5733(9) 0.096(9) Uiso 0.55 1 d PG H 1
O02_47 O 0.0876(5) 0.4840(5) 0.4376(7) 0.077(5) Uiso 0.55 1 d PG H 1
C10_47 C 0.0588(6) 0.5632(5) 0.4116(11) 0.069(7) Uiso 0.55 1 d PG H 1
C11_47 C 0.0259(5) 0.2543(5) 0.3417(6) 0.044(4) Uiso 0.55 1 d PG H 1
O03_47 O 0.0469(5) 0.2662(6) 0.4330(6) 0.058(3) Uiso 0.55 1 d PG H 1
C12_47 C -0.0542(5) 0.1825(6) 0.2652(7) 0.055(5) Uiso 0.55 1 d PG H 1
N_48 N 0.1276(16) 0.3289(19) 0.319(2) 0.124(6) Uiso 0.25 1 d PG I 2
C01_48 C 0.2198(16) 0.3527(15) 0.3693(17) 0.124(6) Uiso 0.25 1 d PG I 2
C02_48 C 0.2573(16) 0.4551(15) 0.4253(18) 0.124(6) Uiso 0.25 1 d PG I 2
O01_48 O 0.2205(19) 0.5147(17) 0.398(3) 0.124(6) Uiso 0.25 1 d PG I 2
C03_48 C 0.2548(18) 0.3268(19) 0.2926(18) 0.124(6) Uiso 0.25 1 d PG I 2
C04_48 C 0.3514(18) 0.357(2) 0.333(2) 0.124(6) Uiso 0.25 1 d PG I 2
C05_48 C 0.389(2) 0.435(2) 0.317(2) 0.124(6) Uiso 0.25 1 d PG I 2
C06_48 C 0.402(2) 0.306(2) 0.380(3) 0.124(6) Uiso 0.25 1 d PG I 2
C07_48 C 0.476(2) 0.460(3) 0.348(3) 0.124(6) Uiso 0.25 1 d PG I 2
C08_48 C 0.489(2) 0.332(3) 0.411(3) 0.124(6) Uiso 0.25 1 d PG I 2
C09_48 C 0.5259(19) 0.409(3) 0.395(3) 0.124(6) Uiso 0.25 1 d PG I 2
C10_48 C -0.0159(17) 0.289(3) 0.308(3) 0.124(6) Uiso 0.25 1 d PG I 2
C11_48 C 0.0811(17) 0.310(2) 0.364(3) 0.124(6) Uiso 0.25 1 d PG I 2
O02_48 O 0.116(2) 0.309(2) 0.450(3) 0.124(6) Uiso 0.25 1 d PG I 2
O03_48 O 0.3371(17) 0.481(2) 0.5110(17) 0.124(6) Uiso 0.25 1 d PG I 2
C12_48 C 0.382(2) 0.5740(19) 0.529(3) 0.124(6) Uiso 0.25 1 d PG I 2
N_49 N 0.186(3) 0.350(4) 0.301(4) 0.198(16) Uiso 0.20 1 d PG J 3
C01_49 C 0.271(3) 0.412(3) 0.363(3) 0.198(16) Uiso 0.20 1 d PG J 3
C02_49 C 0.330(3) 0.382(4) 0.330(3) 0.198(16) Uiso 0.20 1 d PG J 3
O01_49 O 0.341(4) 0.307(4) 0.312(4) 0.198(16) Uiso 0.20 1 d PG J 3
C03_49 C 0.297(3) 0.420(4) 0.473(4) 0.198(16) Uiso 0.20 1 d PG J 3
C04_49 C 0.385(3) 0.485(4) 0.549(3) 0.198(16) Uiso 0.20 1 d PG J 3
C05_49 C 0.436(4) 0.458(6) 0.627(3) 0.198(16) Uiso 0.20 1 d PG J 3
C06_49 C 0.414(4) 0.571(4) 0.543(4) 0.198(16) Uiso 0.20 1 d PG J 3
C07_49 C 0.513(4) 0.517(7) 0.700(4) 0.198(16) Uiso 0.20 1 d PG J 3
C08_49 C 0.493(4) 0.631(5) 0.614(5) 0.198(16) Uiso 0.20 1 d PG J 3
C09_49 C 0.542(4) 0.604(6) 0.693(4) 0.198(16) Uiso 0.20 1 d PG J 3
C10_49 C 0.038(3) 0.318(6) 0.191(5) 0.198(16) Uiso 0.20 1 d PG J 3
C11_49 C 0.118(3) 0.380(5) 0.281(5) 0.198(16) Uiso 0.20 1 d PG J 3
O02_49 O 0.117(3) 0.453(6) 0.337(5) 0.198(16) Uiso 0.20 1 d PG J 3
O03_49 O 0.373(4) 0.454(5) 0.316(4) 0.198(16) Uiso 0.20 1 d PG J 3
C12_49 C 0.460(4) 0.457(6) 0.331(5) 0.198(16) Uiso 0.20 1 d PG J 3
N_51 N 0.8983(4) 0.5420(4) 0.7371(4) 0.048(4) Uiso 0.55 1 d PG . 4
C01_51 C 0.8204(4) 0.4790(4) 0.6555(4) 0.044(4) Uiso 0.55 1 d PG . 4
C02_51 C 0.8388(4) 0.4664(5) 0.5652(4) 0.054(5) Uiso 0.55 1 d PG . 4
O01_51 O 0.8217(5) 0.5035(6) 0.5072(5) 0.083(5) Uiso 0.55 1 d PG . 4
C03_51 C 0.7477(4) 0.5248(5) 0.6424(5) 0.058(5) Uiso 0.55 1 d PG . 4
C04_51 C 0.6630(4) 0.4694(6) 0.5537(6) 0.059(5) Uiso 0.55 1 d PG . 4
C05_51 C 0.6145(4) 0.3918(7) 0.5573(7) 0.068(6) Uiso 0.55 1 d PG . 4
C06_51 C 0.6358(5) 0.4928(7) 0.4678(6) 0.100(9) Uiso 0.55 1 d PG . 4
C07_51 C 0.5400(4) 0.3377(9) 0.4756(9) 0.093(9) Uiso 0.55 1 d PG . 4
C08_51 C 0.5609(5) 0.4389(9) 0.3862(7) 0.135(14) Uiso 0.55 1 d PG . 4
C09_51 C 0.5131(4) 0.3613(9) 0.3899(8) 0.134(14) Uiso 0.55 1 d PG . 4
O02_51 O 0.8956(5) 0.4116(6) 0.5634(5) 0.061(4) Uiso 0.55 1 d PG . 4
C10_51 C 0.9322(6) 0.4089(8) 0.5067(6) 0.073(7) Uiso 0.55 1 d PG . 4
C11_51 C 0.9490(4) 0.5001(5) 0.7901(4) 0.050(5) Uiso 0.55 1 d PG . 4
O03_51 O 0.9317(5) 0.4115(5) 0.7792(5) 0.044(3) Uiso 0.55 1 d PG . 4
C12_51 C 1.0245(5) 0.5645(6) 0.8653(5) 0.058(5) Uiso 0.55 1 d PG . 4
N_52 N 0.9366(9) 0.5130(11) 0.6716(10) 0.063(10) Uiso 0.25 1 d PGU . 6
C01_52 C 0.8848(9) 0.4555(9) 0.5681(9) 0.036(7) Uiso 0.25 1 d PGU . 6
C02_52 C 0.9379(11) 0.4521(12) 0.5125(11) 0.040(8) Uiso 0.25 1 d PGU . 6
O01_52 O 0.9533(14) 0.5098(15) 0.4766(15) 0.098(13) Uiso 0.25 1 d PGU . 6
C03_52 C 0.8105(11) 0.4934(12) 0.5192(11) 0.14(2) Uiso 0.25 1 d PGU . 6
C04_52 C 0.7523(10) 0.4943(12) 0.5674(12) 0.062(11) Uiso 0.25 1 d PGU . 6
C05_52 C 0.7372(13) 0.5781(13) 0.6035(16) 0.068(12) Uiso 0.25 1 d PGU . 6
C06_52 C 0.7161(9) 0.4134(12) 0.5798(14) 0.088(16) Uiso 0.25 1 d PGU . 6
C07_52 C 0.6861(14) 0.5812(16) 0.6522(18) 0.073(13) Uiso 0.25 1 d PGU . 6
C08_52 C 0.6649(11) 0.4163(15) 0.6283(17) 0.074(14) Uiso 0.25 1 d PGU . 6
C09_52 C 0.6499(12) 0.5003(17) 0.6646(18) 0.049(9) Uiso 0.25 1 d PGU . 6
C10_52 C 0.9701(13) 0.544(2) 0.8432(9) 0.21(4) Uiso 0.25 1 d PGU . 6
C11_52 C 0.9510(11) 0.4780(16) 0.7452(9) 0.12(2) Uiso 0.25 1 d PGU . 6
O02_52 O 0.9513(13) 0.3967(18) 0.7355(14) 0.071(9) Uiso 0.25 1 d PGU . 6
O03_52 O 0.9693(12) 0.3805(13) 0.5129(13) 0.059(8) Uiso 0.25 1 d PGU . 6
C12_52 C 1.0346(14) 0.3804(17) 0.4797(17) 0.23(5) Uiso 0.25 1 d PGU . 6
N_53 N 0.9918(14) 0.6845(14) 0.7909(16) 0.083(5) Uiso 0.20 1 d PG . 7
C01_53 C 0.9245(13) 0.5977(13) 0.7320(14) 0.083(5) Uiso 0.20 1 d PG . 7
C02_53 C 0.9385(13) 0.5445(14) 0.6480(15) 0.083(5) Uiso 0.20 1 d PG . 7
O01_53 O 0.9646(16) 0.5843(19) 0.5985(17) 0.083(5) Uiso 0.20 1 d PG . 7
C03_53 C 0.8371(14) 0.6181(14) 0.6882(17) 0.083(5) Uiso 0.20 1 d PG . 7
C04_53 C 0.7596(13) 0.5331(16) 0.6239(17) 0.083(5) Uiso 0.20 1 d PG . 7
C05_53 C 0.7179(14) 0.489(2) 0.669(2) 0.083(5) Uiso 0.20 1 d PG . 7
C06_53 C 0.7326(14) 0.4968(18) 0.5221(17) 0.083(5) Uiso 0.20 1 d PG . 7
C07_53 C 0.6510(15) 0.409(2) 0.612(2) 0.083(5) Uiso 0.20 1 d PG . 7
C08_53 C 0.6652(15) 0.417(2) 0.4660(19) 0.083(5) Uiso 0.20 1 d PG . 7
C09_53 C 0.6244(14) 0.373(2) 0.511(2) 0.083(5) Uiso 0.20 1 d PG . 7
C10_53 C 1.1124(18) 0.790(2) 0.942(2) 0.083(5) Uiso 0.20 1 d PG . 7
C11_53 C 1.0353(16) 0.7068(17) 0.8874(16) 0.083(5) Uiso 0.20 1 d PG . 7
O02_53 O 1.0122(18) 0.660(2) 0.9318(14) 0.083(5) Uiso 0.20 1 d PG . 7
O03_53 O 0.9201(15) 0.4463(14) 0.6277(17) 0.083(5) Uiso 0.20 1 d PG . 7
C12_53 C 0.9491(18) 0.407(2) 0.558(2) 0.083(5) Uiso 0.20 1 d PG . 7

loop_
_atom_site_aniso_label
_atom_site_aniso_U_11
_atom_site_aniso_U_22
_atom_site_aniso_U_33
_atom_site_aniso_U_23
_atom_site_aniso_U_13
_atom_site_aniso_U_12
C1_1 0.034(5) 0.021(3) 0.020(3) 0.008(3) 0.006(4) -0.002(4)
C2_1 0.034(6) 0.025(4) 0.027(4) 0.014(3) 0.010(4) 0.004(4)
C3_1 0.023(5) 0.029(4) 0.029(4) 0.013(3) 0.010(4) -0.001(4)
C4_1 0.026(5) 0.040(5) 0.032(4) 0.027(4) 0.010(4) 0.000(4)
C5_1 0.030(6) 0.060(6) 0.048(5) 0.041(5) 0.017(5) 0.007(5)
C6_1 0.051(9) 0.169(17) 0.135(14) 0.133(15) 0.064(10) 0.068(11)
O2_1 0.034(4) 0.030(3) 0.029(3) 0.015(2) 0.013(3) 0.004(3)
O3_1 0.023(4) 0.052(4) 0.041(3) 0.031(3) 0.012(3) 0.012(3)
O4_1 0.037(4) 0.035(3) 0.035(3) 0.024(3) 0.011(3) 0.007(3)
O5_1 0.024(4) 0.042(3) 0.028(3) 0.018(3) 0.003(3) -0.002(3)
C1_2 0.032(5) 0.030(4) 0.027(4) 0.016(3) 0.008(4) 0.006(4)
C2_2 0.023(5) 0.034(4) 0.034(4) 0.020(3) 0.011(4) 0.009(4)
C3_2 0.016(4) 0.041(4) 0.026(4) 0.021(3) 0.010(3) 0.005(4)
C4_2 0.027(5) 0.029(4) 0.013(3) 0.004(3) 0.010(3) 0.001(4)
C5_2 0.020(5) 0.038(4) 0.021(4) 0.003(3) 0.005(4) 0.003(4)
C6_2 0.019(5) 0.035(4) 0.033(4) 0.007(3) 0.014(4) 0.000(4)
O2_2 0.033(4) 0.034(3) 0.044(3) 0.019(3) 0.016(3) 0.010(3)
O3_2 0.027(4) 0.031(3) 0.047(3) 0.020(3) 0.020(3) 0.004(3)
O4_2 0.036(4) 0.032(3) 0.022(3) 0.004(2) 0.008(3) 0.004(3)
O5_2 0.027(4) 0.026(3) 0.035(3) 0.019(2) 0.012(3) 0.007(3)
O6_2 0.033(4) 0.044(3) 0.039(3) 0.017(3) 0.020(3) 0.017(3)
C1_3 0.027(5) 0.025(4) 0.034(4) 0.003(3) 0.012(4) 0.011(4)
C2_3 0.034(6) 0.033(4) 0.025(4) 0.006(3) 0.016(4) 0.014(4)
C3_3 0.025(5) 0.023(4) 0.035(4) 0.003(3) 0.013(4) 0.000(4)
C4_3 0.024(5) 0.022(4) 0.017(3) -0.002(3) 0.005(3) 0.006(3)
C5_3 0.022(5) 0.036(4) 0.032(4) 0.000(3) 0.016(4) -0.003(4)
C6_3 0.019(5) 0.057(6) 0.041(5) -0.015(5) 0.009(5) -0.005(5)
O2_3 0.036(4) 0.032(3) 0.037(3) 0.003(2) 0.018(3) 0.007(3)
O3_3 0.027(4) 0.027(3) 0.038(3) 0.001(2) 0.016(3) -0.006(3)
O4_3 0.026(3) 0.022(2) 0.021(2) 0.006(2) 0.013(2) 0.001(2)
O5_3 0.026(4) 0.039(3) 0.027(3) -0.007(2) 0.007(3) 0.005(3)
O6_3 0.046(5) 0.089(6) 0.040(4) 0.010(4) 0.010(4) 0.037(5)
C1_4 0.028(5) 0.025(4) 0.025(4) 0.011(3) 0.017(4) 0.010(4)
C2_4 0.024(5) 0.019(3) 0.033(4) 0.010(3) 0.020(4) 0.013(3)
C3_4 0.018(5) 0.023(3) 0.024(4) 0.000(3) 0.009(3) -0.002(3)
C4_4 0.032(5) 0.016(3) 0.027(4) 0.014(3) 0.012(4) 0.016(3)
C5_4 0.028(5) 0.024(4) 0.023(4) 0.005(3) 0.010(4) 0.002(4)
C6_4 0.039(6) 0.033(4) 0.025(4) 0.003(3) 0.013(4) 0.006(4)
O2_4 0.026(3) 0.030(3) 0.032(3) 0.010(2) 0.017(3) 0.001(3)
O3_4 0.022(3) 0.032(3) 0.025(3) 0.010(2) 0.009(3) 0.008(3)
O4_4 0.037(4) 0.020(2) 0.026(3) 0.013(2) 0.018(3) 0.009(2)
O5_4 0.022(3) 0.031(3) 0.025(3) 0.010(2) 0.008(3) 0.009(3)
O6_4 0.041(4) 0.043(3) 0.046(4) 0.014(3) 0.025(3) 0.017(3)
C1_5 0.038(6) 0.024(4) 0.026(4) 0.016(3) 0.019(4) 0.015(4)
C2_5 0.029(5) 0.023(4) 0.027(4) 0.008(3) 0.014(4) -0.001(4)
C3_5 0.026(5) 0.026(4) 0.028(4) 0.014(3) 0.016(4) 0.013(4)
C4_5 0.020(5) 0.024(4) 0.029(4) 0.010(3) 0.010(4) 0.004(3)
C5_5 0.034(6) 0.030(4) 0.043(5) 0.021(4) 0.025(4) 0.006(4)
C6_5 0.043(7) 0.077(8) 0.074(8) 0.041(7) 0.033(7) 0.024(6)
O2_5 0.040(4) 0.022(3) 0.031(3) 0.011(2) 0.009(3) 0.000(3)
O3_5 0.038(4) 0.025(3) 0.032(3) 0.018(2) 0.009(3) 0.007(3)
O4_5 0.038(4) 0.021(2) 0.025(3) 0.013(2) 0.015(3) 0.008(3)
O5_5 0.042(4) 0.039(3) 0.049(4) 0.026(3) 0.032(3) 0.027(3)
C1_6 0.046(6) 0.016(3) 0.024(4) 0.007(3) 0.017(4) 0.002(4)
C2_6 0.017(4) 0.017(3) 0.029(4) 0.007(3) 0.008(3) 0.002(3)
C3_6 0.022(5) 0.015(3) 0.022(3) 0.003(3) 0.002(3) -0.010(3)
C4_6 0.023(5) 0.023(4) 0.020(3) 0.005(3) 0.010(3) 0.000(3)
C5_6 0.024(5) 0.027(4) 0.020(3) 0.009(3) 0.011(3) 0.006(3)
C6_6 0.029(5) 0.032(4) 0.025(4) 0.009(3) 0.010(4) -0.001(4)
O2_6 0.025(3) 0.017(2) 0.022(2) 0.0030(19) 0.000(2) 0.000(2)
O3_6 0.029(4) 0.028(3) 0.037(3) 0.003(2) 0.006(3) 0.009(3)
O4_6 0.034(4) 0.019(2) 0.023(3) 0.002(2) 0.014(3) 0.003(2)
O5_6 0.026(3) 0.022(3) 0.028(3) 0.007(2) 0.012(3) 0.005(2)
O6_6 0.035(4) 0.023(3) 0.038(3) 0.010(2) 0.020(3) -0.002(3)
C1_7 0.029(5) 0.019(3) 0.028(4) 0.001(3) 0.014(4) 0.005(4)
C2_7 0.027(5) 0.015(3) 0.026(4) 0.001(3) 0.006(4) -0.010(3)
C3_7 0.027(5) 0.016(3) 0.035(4) -0.001(3) 0.011(4) 0.006(3)
C4_7 0.022(5) 0.020(3) 0.030(4) 0.008(3) 0.012(4) 0.005(3)
C5_7 0.042(7) 0.042(5) 0.032(5) -0.004(4) 0.007(5) 0.005(5)
C6_7 0.031(6) 0.050(5) 0.042(5) 0.013(4) 0.017(5) 0.011(5)
O2_7 0.044(4) 0.024(3) 0.029(3) 0.006(2) 0.009(3) 0.010(3)
O3_7 0.026(4) 0.034(3) 0.031(3) 0.006(2) 0.012(3) 0.010(3)
O4_7 0.032(4) 0.022(3) 0.030(3) 0.008(2) 0.010(3) 0.006(3)
O5_7 0.032(4) 0.035(3) 0.038(3) -0.006(3) 0.020(3) -0.004(3)
O6_7 0.062(6) 0.041(4) 0.049(4) 0.012(3) 0.018(4) -0.002(4)
C1_8 0.018(4) 0.020(3) 0.015(3) 0.006(3) -0.002(3) 0.000(3)
C2_8 0.026(5) 0.023(4) 0.019(3) 0.005(3) 0.014(3) 0.002(3)
C3_8 0.019(5) 0.026(4) 0.019(3) 0.008(3) 0.005(3) 0.010(3)
C4_8 0.017(4) 0.021(3) 0.023(3) 0.004(3) 0.009(3) -0.001(3)
C5_8 0.027(5) 0.017(3) 0.020(3) 0.007(3) 0.007(3) 0.004(3)
C6_8 0.026(5) 0.022(4) 0.032(4) 0.002(3) 0.015(4) -0.006(4)
O2_8 0.024(3) 0.023(3) 0.024(3) 0.000(2) 0.007(3) -0.005(2)
O3_8 0.020(3) 0.026(3) 0.036(3) 0.003(2) 0.013(3) 0.005(2)
O4_8 0.032(4) 0.019(2) 0.019(2) 0.0090(19) 0.006(2) 0.002(2)
O5_8 0.021(3) 0.018(2) 0.027(3) 0.003(2) 0.000(2) 0.001(2)
O6_8 0.028(4) 0.036(3) 0.024(3) 0.001(2) 0.004(3) 0.004(3)
C1_9 0.033(6) 0.023(4) 0.023(4) 0.009(3) 0.005(4) -0.001(4)
C2_9 0.034(5) 0.014(3) 0.033(4) 0.012(3) 0.011(4) 0.000(4)
C3_9 0.024(5) 0.026(4) 0.029(4) 0.014(3) 0.003(4) 0.014(4)
C4_9 0.021(5) 0.034(4) 0.029(4) 0.020(3) 0.007(4) 0.002(4)
C5_9 0.030(6) 0.030(4) 0.043(5) 0.024(4) 0.003(4) 0.004(4)
O2_9 0.048(4) 0.029(3) 0.033(3) 0.016(2) 0.019(3) 0.001(3)
O3_9 0.035(4) 0.032(3) 0.043(3) 0.020(3) 0.021(3) 0.014(3)
O4_9 0.033(4) 0.026(3) 0.030(3) 0.011(2) 0.011(3) 0.004(3)
O5_9 0.026(4) 0.021(3) 0.037(3) 0.014(2) -0.003(3) -0.006(3)
C6_9 0.034(6) 0.052(6) 0.078(7) 0.049(6) 0.012(6) 0.004(5)
C1_10 0.028(5) 0.022(4) 0.025(4) 0.008(3) 0.010(4) 0.000(3)
C2_10 0.012(4) 0.021(3) 0.028(4) 0.012(3) 0.004(3) 0.006(3)
C3_10 0.023(5) 0.023(4) 0.026(4) 0.010(3) 0.006(4) 0.001(3)
C4_10 0.024(5) 0.029(4) 0.021(4) 0.008(3) 0.004(4) 0.009(4)
C5_10 0.026(5) 0.022(3) 0.033(4) 0.012(3) 0.017(4) 0.009(4)
C6_10 0.038(6) 0.026(4) 0.034(4) 0.012(3) 0.010(4) 0.011(4)
O2_10 0.029(4) 0.032(3) 0.035(3) 0.017(2) 0.011(3) 0.005(3)
O3_10 0.024(3) 0.036(3) 0.028(3) 0.017(2) 0.014(3) 0.012(3)
O4_10 0.016(3) 0.019(2) 0.031(3) 0.003(2) 0.007(2) -0.001(2)
O5_10 0.021(3) 0.025(3) 0.029(3) 0.008(2) 0.006(3) 0.002(2)
O6_10 0.043(4) 0.027(3) 0.069(4) 0.024(3) 0.035(4) 0.011(3)
C1_11 0.024(5) 0.026(4) 0.037(4) 0.017(3) 0.016(4) 0.008(4)
C2_11 0.029(5) 0.019(3) 0.033(4) 0.011(3) 0.018(4) 0.008(3)
C3_11 0.032(5) 0.021(4) 0.025(4) 0.006(3) 0.012(4) 0.012(4)
C4_11 0.031(5) 0.018(3) 0.032(4) 0.007(3) 0.014(4) -0.003(4)
C5_11 0.024(5) 0.022(4) 0.043(5) -0.001(3) 0.006(4) -0.003(4)
O2_11 0.031(4) 0.026(3) 0.029(3) 0.006(2) 0.015(3) 0.009(3)
O3_11 0.025(4) 0.028(3) 0.023(3) 0.000(2) 0.002(3) 0.005(3)
O4_11 0.032(4) 0.022(3) 0.028(3) 0.005(2) 0.014(3) 0.005(3)
O5_11 0.023(4) 0.032(3) 0.043(3) -0.001(2) 0.021(3) -0.001(3)
C6_11 0.033(7) 0.064(7) 0.082(9) -0.011(6) 0.028(7) 0.012(6)
O6_11 0.087(8) 0.080(6) 0.136(9) -0.007(6) 0.093(8) 0.008(6)
C1_12 0.026(5) 0.023(4) 0.026(4) 0.008(3) 0.016(4) 0.011(4)
C2_12 0.036(6) 0.028(4) 0.021(4) 0.008(3) 0.008(4) 0.008(4)
C3_12 0.021(5) 0.023(4) 0.025(4) 0.006(3) 0.009(4) 0.003(3)
C4_12 0.035(5) 0.017(3) 0.026(4) 0.010(3) 0.017(4) 0.010(3)
C5_12 0.026(5) 0.017(3) 0.026(4) 0.004(3) 0.004(4) 0.002(3)
C6_12 0.031(6) 0.033(4) 0.044(5) 0.017(4) 0.021(4) 0.020(4)
O2_12 0.031(4) 0.024(3) 0.028(3) 0.006(2) 0.007(3) 0.012(3)
O3_12 0.017(3) 0.017(2) 0.041(3) 0.004(2) 0.005(3) 0.002(2)
O4_12 0.042(4) 0.022(2) 0.027(3) 0.014(2) 0.020(3) 0.013(3)
O5_12 0.038(4) 0.024(3) 0.037(3) 0.013(2) 0.029(3) 0.004(3)
O6_12 0.040(4) 0.036(3) 0.045(3) 0.008(3) 0.025(3) 0.014(3)
C1_13 0.049(6) 0.018(3) 0.027(4) 0.012(3) 0.018(4) 0.012(4)
C2_13 0.029(5) 0.021(3) 0.022(4) 0.006(3) 0.008(4) 0.007(4)
C3_13 0.024(5) 0.024(4) 0.033(4) 0.016(3) 0.018(4) 0.005(3)
C4_13 0.026(5) 0.019(3) 0.019(3) 0.008(3) 0.004(3) 0.003(3)
C5_13 0.043(6) 0.029(4) 0.021(4) 0.011(3) 0.016(4) 0.006(4)
C6_13 0.032(6) 0.049(5) 0.038(5) 0.021(4) 0.013(4) 0.012(5)
O6_13 0.047(5) 0.050(4) 0.081(5) 0.027(4) 0.019(4) 0.026(4)
O2_13 0.043(4) 0.022(3) 0.027(3) 0.013(2) 0.007(3) 0.004(3)
O3_13 0.018(3) 0.033(3) 0.029(3) 0.014(2) 0.005(3) 0.001(3)
O4_13 0.021(3) 0.016(2) 0.022(2) 0.0068(19) 0.009(2) 0.004(2)
O5_13 0.035(4) 0.036(3) 0.033(3) 0.019(2) 0.024(3) 0.018(3)
C1_14 0.022(5) 0.013(3) 0.024(3) 0.009(3) 0.009(3) 0.001(3)
C2_14 0.024(5) 0.020(3) 0.019(3) 0.008(3) 0.003(3) 0.002(3)
C3_14 0.022(5) 0.018(3) 0.025(4) 0.007(3) 0.011(3) 0.007(3)
C4_14 0.024(5) 0.011(3) 0.022(3) -0.001(3) 0.009(3) -0.001(3)
C5_14 0.021(5) 0.021(3) 0.027(4) 0.012(3) 0.010(4) 0.006(3)
C6_14 0.024(5) 0.027(4) 0.028(4) 0.005(3) 0.018(4) 0.007(4)
O2_14 0.021(3) 0.027(3) 0.020(2) 0.005(2) 0.005(2) -0.003(2)
O3_14 0.021(3) 0.035(3) 0.025(3) 0.000(2) 0.010(3) 0.004(3)
O4_14 0.019(3) 0.021(2) 0.021(2) 0.0048(19) 0.009(2) 0.006(2)
O5_14 0.020(3) 0.026(3) 0.019(2) 0.007(2) 0.006(2) 0.003(2)
O6_14 0.030(4) 0.039(3) 0.032(3) 0.017(2) 0.016(3) 0.014(3)
O_15 0.066(5) 0.029(3) 0.046(3) 0.012(3) 0.013(4) 0.018(3)
O_16 0.047(5) 0.037(3) 0.056(4) 0.013(3) 0.028(4) 0.001(3)
O_20 0.100(8) 0.034(4) 0.063(5) 0.017(3) -0.002(5) 0.012(4)
O_22 0.075(7) 0.107(7) 0.050(4) 0.022(5) 0.022(5) -0.021(6)
O_24 0.072(6) 0.051(4) 0.052(4) 0.010(3) 0.030(4) 0.027(4)
OC_26 0.092(17) 0.081(13) 0.068(11) 0.034(10) 0.047(12) 0.003(12)
O_31 0.036(6) 0.071(6) 0.029(4) 0.026(4) 0.019(4) 0.025(5)
OA_38 0.055(7) 0.056(5) 0.048(5) 0.023(4) 0.023(5) 0.002(5)

loop_
_atom_type_symbol
_atom_type_description
_atom_type_scat_dispersion_real
_atom_type_scat_dispersion_imag
_atom_type_scat_source
C C 0.0033 0.0016 'International Tables Vol C Tables 4.2.6.8 and 6.1.1.4'
H H 0.0000 0.0000 'International Tables Vol C Tables 4.2.6.8 and 6.1.1.4'
N N 0.0061 0.0033 'International Tables Vol C Tables 4.2.6.8 and 6.1.1.4'
O O 0.0106 0.0060 'International Tables Vol C Tables 4.2.6.8 and 6.1.1.4'

loop_
_geom_angle_atom_site_label_1
_geom_angle_atom_site_label_2
_geom_angle_atom_site_label_3
_geom_angle
_geom_angle_site_symmetry_1
_geom_angle_site_symmetry_3
O5_1 C1_1 O4_7 111.7(7) . .
O5_1 C1_1 C2_1 110.1(6) . .
O4_7 C1_1 C2_1 107.6(7) . .
O2_1 C2_1 C1_1 112.9(6) . .
O2_1 C2_1 C3_1 112.0(7) . .
C1_1 C2_1 C3_1 108.8(7) . .
O3_1 C3_1 C4_1 110.1(7) . .
O3_1 C3_1 C2_1 110.1(7) . .
C4_1 C3_1 C2_1 109.1(7) . .
O4_1 C4_1 C5_1 109.7(8) . .
O4_1 C4_1 C3_1 107.0(7) . .
C5_1 C4_1 C3_1 111.5(7) . .
O5_1 C5_1 C4_1 111.8(9) . .
O5_1 C5_1 C6_1 105.1(9) . .
C4_1 C5_1 C6_1 114.0(9) . .
O6A_1 C6_1 O6B_1 92.6(17) . .
O6A_1 C6_1 C5_1 117.6(15) . .
O6B_1 C6_1 C5_1 119.0(12) . .
C1_2 O4_1 C4_1 120.1(6) . .
C1_1 O5_1 C5_1 114.6(7) . .
O5_2 C1_2 O4_1 112.4(8) . .
O5_2 C1_2 C2_2 112.2(6) . .
O4_1 C1_2 C2_2 106.1(7) . .
O2_2 C2_2 C3_2 113.5(7) . .
O2_2 C2_2 C1_2 112.5(6) . .
C3_2 C2_2 C1_2 108.3(8) . .
O3_2 C3_2 C2_2 110.2(7) . .
O3_2 C3_2 C4_2 110.4(6) . .
C2_2 C3_2 C4_2 110.3(7) . .
O4_2 C4_2 C3_2 108.7(7) . .
O4_2 C4_2 C5_2 107.8(7) . .
C3_2 C4_2 C5_2 113.5(7) . .
O5_2 C5_2 C6_2 106.8(6) . .
O5_2 C5_2 C4_2 109.1(7) . .
C6_2 C5_2 C4_2 115.0(7) . .
O6_2 C6_2 C5_2 110.6(7) . .
C1_3 O4_2 C4_2 117.7(6) . .
C1_2 O5_2 C5_2 114.9(6) . .
O4_2 C1_3 O5_3 110.8(8) . .
O4_2 C1_3 C2_3 108.9(7) . .
O5_3 C1_3 C2_3 110.9(7) . .
O2_3 C2_3 C3_3 111.6(7) . .
O2_3 C2_3 C1_3 109.6(7) . .
C3_3 C2_3 C1_3 111.4(7) . .
O3_3 C3_3 C2_3 111.6(7) . .
O3_3 C3_3 C4_3 107.8(6) . .
C2_3 C3_3 C4_3 107.3(7) . .
O4_3 C4_3 C5_3 110.2(7) . .
O4_3 C4_3 C3_3 108.2(6) . .
C5_3 C4_3 C3_3 108.5(6) . .
O5_3 C5_3 C6_3 106.5(8) . .
O5_3 C5_3 C4_3 109.3(7) . .
C6_3 C5_3 C4_3 111.8(8) . .
O6_3 C6_3 C5_3 113.0(9) . .
C1_4 O4_3 C4_3 116.4(6) . .
C1_3 O5_3 C5_3 113.9(7) . .
O5_4 C1_4 O4_3 112.5(6) . .
O5_4 C1_4 C2_4 109.9(6) . .
O4_3 C1_4 C2_4 107.6(6) . .
O2_4 C2_4 C1_4 111.0(6) . .
O2_4 C2_4 C3_4 110.6(7) . .
C1_4 C2_4 C3_4 110.9(6) . .
O3_4 C3_4 C4_4 108.1(6) . .
O3_4 C3_4 C2_4 113.1(7) . .
C4_4 C3_4 C2_4 108.9(7) . .
O4_4 C4_4 C3_4 106.7(6) . .
O4_4 C4_4 C5_4 109.2(6) . .
C3_4 C4_4 C5_4 112.7(7) . .
O5_4 C5_4 C4_4 112.0(7) . .
O5_4 C5_4 C6_4 104.2(7) . .
C4_4 C5_4 C6_4 113.7(7) . .
O6_4 C6_4 C5_4 111.1(8) . .
C1_5 O4_4 C4_4 118.3(5) . .
C1_4 O5_4 C5_4 113.4(6) . .
O5_5 C1_5 O4_4 110.7(7) . .
O5_5 C1_5 C2_5 109.5(6) . .
O4_4 C1_5 C2_5 107.8(7) . .
O2_5 C2_5 C1_5 112.5(6) . .
O2_5 C2_5 C3_5 110.0(7) . .
C1_5 C2_5 C3_5 110.6(6) . .
O3_5 C3_5 C4_5 110.0(6) . .
O3_5 C3_5 C2_5 110.5(6) . .
C4_5 C3_5 C2_5 108.7(7) . .
O4_5 C4_5 C3_5 108.5(7) . .
O4_5 C4_5 C5_5 108.2(6) . .
C3_5 C4_5 C5_5 111.0(6) . .
O5_5 C5_5 C6_5 105.8(9) . .
O5_5 C5_5 C4_5 110.0(7) . .
C6_5 C5_5 C4_5 114.3(8) . .
O6B_5 C6_5 O6A_5 117(5) . .
O6B_5 C6_5 C5_5 111(5) . .
O6A_5 C6_5 C5_5 108.9(14) . .
C1_6 O4_5 C4_5 117.4(6) . .
C1_5 O5_5 C5_5 114.9(7) . .
O5_6 C1_6 O4_5 111.5(6) . .
O5_6 C1_6 C2_6 110.3(6) . .
O4_5 C1_6 C2_6 106.3(7) . .
O2_6 C2_6 C3_6 113.3(7) . .
O2_6 C2_6 C1_6 112.4(6) . .
C3_6 C2_6 C1_6 108.4(6) . .
O3_6 C3_6 C2_6 110.6(6) . .
O3_6 C3_6 C4_6 108.8(6) . .
C2_6 C3_6 C4_6 109.4(7) . .
O4_6 C4_6 C5_6 109.2(6) . .
O4_6 C4_6 C3_6 108.1(7) . .
C5_6 C4_6 C3_6 112.3(6) . .
O5_6 C5_6 C4_6 111.8(6) . .
O5_6 C5_6 C6_6 105.4(7) . .
C4_6 C5_6 C6_6 113.9(7) . .
O6_6 C6_6 C5_6 111.5(7) . .
C1_7 O4_6 C4_6 117.5(6) . .
C1_6 O5_6 C5_6 114.2(6) . .
O5_7 C1_7 O4_6 111.8(7) . .
O5_7 C1_7 C2_7 108.6(6) . .
O4_6 C1_7 C2_7 108.8(7) . .
O2_7 C2_7 C3_7 113.7(7) . .
O2_7 C2_7 C1_7 110.1(6) . .
C3_7 C2_7 C1_7 110.0(7) . .
O3_7 C3_7 C2_7 109.7(7) . .
O3_7 C3_7 C4_7 108.1(6) . .
C2_7 C3_7 C4_7 109.4(7) . .
O4_7 C4_7 C3_7 108.2(7) . .
O4_7 C4_7 C5_7 110.7(7) . .
C3_7 C4_7 C5_7 108.7(7) . .
O5_7 C5_7 C6_7 103.7(9) . .
O5_7 C5_7 C4_7 110.5(8) . .
C6_7 C5_7 C4_7 113.2(8) . .
O6_7 C6_7 C5_7 112.8(9) . .
C1_1 O4_7 C4_7 117.8(6) . .
C1_7 O5_7 C5_7 117.6(7) . .
O5_8 C1_8 O4_14 112.4(7) . .
O5_8 C1_8 C2_8 110.6(6) . .
O4_14 C1_8 C2_8 108.4(6) . .
O2_8 C2_8 C1_8 110.0(6) . .
O2_8 C2_8 C3_8 109.4(6) . .
C1_8 C2_8 C3_8 110.7(7) . .
O3_8 C3_8 C2_8 109.1(7) . .
O3_8 C3_8 C4_8 112.1(6) . .
C2_8 C3_8 C4_8 106.0(6) . .
O4_8 C4_8 C5_8 109.1(6) . .
O4_8 C4_8 C3_8 105.8(6) . .
C5_8 C4_8 C3_8 111.0(6) . .
O5_8 C5_8 C6_8 104.0(6) . .
O5_8 C5_8 C4_8 111.0(7) . .
C6_8 C5_8 C4_8 113.0(6) . .
O6_8 C6_8 C5_8 111.1(7) . .
C4_8 O4_8 C1_9 117.2(5) . .
C1_8 O5_8 C5_8 113.8(6) . .
O5_9 C1_9 O4_8 109.5(8) . .
O5_9 C1_9 C2_9 110.3(6) . .
O4_8 C1_9 C2_9 108.5(7) . .
O2_9 C2_9 C1_9 110.1(6) . .
O2_9 C2_9 C3_9 112.6(7) . .
C1_9 C2_9 C3_9 109.8(8) . .
O3_9 C3_9 C4_9 112.3(6) . .
O3_9 C3_9 C2_9 107.7(7) . .
C4_9 C3_9 C2_9 108.5(7) . .
O4_9 C4_9 C3_9 108.4(7) . .
O4_9 C4_9 C5_9 108.1(7) . .
C3_9 C4_9 C5_9 109.7(7) . .
O5_9 C5_9 C6_9 107.7(7) . .
O5_9 C5_9 C4_9 109.8(8) . .
C6_9 C5_9 C4_9 112.6(7) . .
C1_10 O4_9 C4_9 118.0(6) . .
C1_9 O5_9 C5_9 114.6(6) . .
O6A_9 C6_9 C5_9 108.5(12) . .
O5_10 C1_10 O4_9 112.3(7) . .
O5_10 C1_10 C2_10 109.6(6) . .
O4_9 C1_10 C2_10 107.2(6) . .
O2_10 C2_10 C3_10 110.9(6) . .
O2_10 C2_10 C1_10 110.0(6) . .
C3_10 C2_10 C1_10 110.4(7) . .
O3_10 C3_10 C2_10 110.0(7) . .
O3_10 C3_10 C4_10 111.7(6) . .
C2_10 C3_10 C4_10 108.3(7) . .
O4_10 C4_10 C5_10 110.2(7) . .
O4_10 C4_10 C3_10 105.4(6) . .
C5_10 C4_10 C3_10 111.0(7) . .
O5_10 C5_10 C6_10 106.8(7) . .
O5_10 C5_10 C4_10 110.6(7) . .
C6_10 C5_10 C4_10 110.4(7) . .
O6_10 C6_10 C5_10 110.4(8) . .
C1_11 O4_10 C4_10 117.6(6) . .
C1_10 O5_10 C5_10 115.1(6) . .
O4_10 C1_11 O5_11 112.2(6) . .
O4_10 C1_11 C2_11 107.8(7) . .
O5_11 C1_11 C2_11 110.7(7) . .
O2_11 C2_11 C3_11 113.7(7) . .
O2_11 C2_11 C1_11 108.5(6) . .
C3_11 C2_11 C1_11 109.1(6) . .
O3_11 C3_11 C2_11 107.1(6) . .
O3_11 C3_11 C4_11 112.4(6) . .
C2_11 C3_11 C4_11 109.4(7) . .
O4_11 C4_11 C5_11 110.6(7) . .
O4_11 C4_11 C3_11 107.5(7) . .
C5_11 C4_11 C3_11 110.3(7) . .
O5_11 C5_11 C4_11 109.0(7) . .
O5_11 C5_11 C6_11 107.3(8) . .
C4_11 C5_11 C6_11 112.7(9) . .
C1_12 O4_11 C4_11 117.3(6) . .
C1_11 O5_11 C5_11 112.4(7) . .
O6_11 C6_11 C5_11 112.4(12) . .
O4_11 C1_12 O5_12 110.5(6) . .
O4_11 C1_12 C2_12 109.9(7) . .
O5_12 C1_12 C2_12 109.0(6) . .
O2_12 C2_12 C1_12 110.3(6) . .
O2_12 C2_12 C3_12 108.1(7) . .
C1_12 C2_12 C3_12 109.9(6) . .
O3_12 C3_12 C2_12 111.5(6) . .
O3_12 C3_12 C4_12 108.2(6) . .
C2_12 C3_12 C4_12 108.3(7) . .
O4_12 C4_12 C5_12 109.2(6) . .
O4_12 C4_12 C3_12 107.5(7) . .
C5_12 C4_12 C3_12 111.9(6) . .
O5_12 C5_12 C4_12 112.0(6) . .
O5_12 C5_12 C6_12 105.6(7) . .
C4_12 C5_12 C6_12 112.1(7) . .
O6_12 C6_12 C5_12 111.3(7) . .
C1_13 O4_12 C4_12 118.3(6) . .
C1_12 O5_12 C5_12 113.9(6) . .
O5_13 C1_13 O4_12 110.5(7) . .
O5_13 C1_13 C2_13 110.7(6) . .
O4_12 C1_13 C2_13 108.7(8) . .
O2_13 C2_13 C3_13 113.0(7) . .
O2_13 C2_13 C1_13 111.3(6) . .
C3_13 C2_13 C1_13 109.9(6) . .
O3_13 C3_13 C2_13 107.7(6) . .
O3_13 C3_13 C4_13 110.0(6) . .
C2_13 C3_13 C4_13 110.2(7) . .
O4_13 C4_13 C3_13 108.5(7) . .
O4_13 C4_13 C5_13 110.0(6) . .
C3_13 C4_13 C5_13 110.6(6) . .
O5_13 C5_13 C6_13 106.7(8) . .
O5_13 C5_13 C4_13 111.7(7) . .
C6_13 C5_13 C4_13 112.0(7) . .
O6_13 C6_13 C5_13 110.0(8) . .
C4_13 O4_13 C1_14 118.4(5) . .
C1_13 O5_13 C5_13 115.8(7) . .
O5_14 C1_14 O4_13 111.7(6) . .
O5_14 C1_14 C2_14 111.0(6) . .
O4_13 C1_14 C2_14 108.8(6) . .
O2_14 C2_14 C1_14 109.6(6) . .
O2_14 C2_14 C3_14 110.1(7) . .
C1_14 C2_14 C3_14 110.3(6) . .
O3_14 C3_14 C4_14 110.6(6) . .
O3_14 C3_14 C2_14 109.1(6) . .
C4_14 C3_14 C2_14 108.9(6) . .
O4_14 C4_14 C3_14 108.7(6) . .
O4_14 C4_14 C5_14 108.9(6) . .
C3_14 C4_14 C5_14 111.1(6) . .
O5_14 C5_14 C6_14 108.3(6) . .
O5_14 C5_14 C4_14 110.9(6) . .
C6_14 C5_14 C4_14 112.5(6) . .
O6_14 C6_14 C5_14 113.1(7) . .
C4_14 O4_14 C1_8 118.3(5) . .
C1_14 O5_14 C5_14 114.6(6) . .
OA_25 OX_25 OY_25 7(3) . .
OB_30 OA_30 C10_53 88(6) . 1_454
OA_30 OB_30 C10_53 67(7) . 1_454
OB_28 OE_32 OC_28 150(9) 1_556 1_556
N_53 OA_39 OB_39 141(5) . .
N_53 OA_39 C01_53 51.7(12) . .
OB_39 OA_39 C01_53 93(4) . .
OA_39 OB_39 O01_53 109(6) . .
OB_41 OC_41 OA_41 19(4) . .
OB_41 OC_41 OD_41 168(5) . .
OA_41 OC_41 OD_41 151(3) . .
C12_51 OA_43 C10_52 22(3) 1_455 1_455
C01_47 N_47 C11_47 113.1 . .
N_47 C01_47 C02_47 112.9 . .
N_47 C01_47 C03_47 97.2 . .
C02_47 C01_47 C03_47 112.0 . .
O01_47 C02_47 O02_47 117.2 . .
O01_47 C02_47 C01_47 128.1 . .
O02_47 C02_47 C01_47 114.5 . .
C04_47 C03_47 C01_47 115.1 . .
C05_47 C04_47 C06_47 119.2 . .
C05_47 C04_47 C03_47 119.8 . .
C06_47 C04_47 C03_47 121.0 . .
C07_47 C05_47 C04_47 120.5 . .
C04_47 C06_47 C08_47 120.3 . .
C09_47 C07_47 C05_47 120.2 . .
C09_47 C08_47 C06_47 120.1 . .
C08_47 C09_47 C07_47 119.7 . .
C02_47 O02_47 C10_47 109.7 . .
OA_40 C10_47 O02_47 119(4) . .
O03_47 C11_47 N_47 118.1 . .
O03_47 C11_47 C12_47 119.3 . .
N_47 C11_47 C12_47 122.0 . .
C11_48 N_48 C01_48 122.1 . .
N_48 C01_48 C02_48 111.0 . .
N_48 C01_48 C03_48 110.1 . .
C02_48 C01_48 C03_48 108.7 . .
O01_48 C02_48 O03_48 121.8 . .
O01_48 C02_48 C01_48 122.1 . .
O03_48 C02_48 C01_48 116.0 . .
C04_48 C03_48 C01_48 116.3 . .
C06_48 C04_48 C05_48 119.4 . .
C06_48 C04_48 C03_48 120.9 . .
C05_48 C04_48 C03_48 119.6 . .
C07_48 C05_48 C04_48 120.3 . .
C08_48 C06_48 C04_48 120.1 . .
C09_48 C07_48 C05_48 119.9 . .
C09_48 C08_48 C06_48 120.2 . .
C07_48 C09_48 C08_48 120.0 . .
O02_48 C11_48 N_48 119.5 . .
O02_48 C11_48 C10_48 120.5 . .
N_48 C11_48 C10_48 120.0 . .
C02_48 O03_48 C12_48 109.5 . .
C11_49 N_49 C01_49 122.0 . .
C02_49 C01_49 N_49 110.8 . .
C02_49 C01_49 C03_49 112.7 . .
N_49 C01_49 C03_49 109.9 . .
O01_49 C02_49 O03_49 122.1 . .
O01_49 C02_49 C01_49 128.7 . .
O03_49 C02_49 C01_49 109.0 . .
C04_49 C03_49 C01_49 116.4 . .
C06_49 C04_49 C05_49 119.5 . .
C06_49 C04_49 C03_49 120.7 . .
C05_49 C04_49 C03_49 119.7 . .
C07_49 C05_49 C04_49 120.3 . .
C08_49 C06_49 C04_49 120.2 . .
C05_49 C07_49 C09_49 120.1 . .
C09_49 C08_49 C06_49 120.19(7) . .
C08_49 C09_49 C07_49 119.8 . .
O_31 C10_49 C11_49 135(5) . .
O02_49 C11_49 N_49 122.6 . .
O02_49 C11_49 C10_49 120.5 . .
N_49 C11_49 C10_49 116.7 . .
C02_49 O03_49 C12_49 117.2 . .
C11_51 N_51 C01_51 113.9 . .
N_51 C01_51 C02_51 104.1 . .
N_51 C01_51 C03_51 109.1 . .
C02_51 C01_51 C03_51 110.7 . .
O01_51 C02_51 O02_51 115.9 . .
O01_51 C02_51 C01_51 128.8 . .
O02_51 C02_51 C01_51 114.6 . .
C04_51 C03_51 C01_51 114.9 . .
C06_51 C04_51 C05_51 119.3 . .
C06_51 C04_51 C03_51 120.8 . .
C05_51 C04_51 C03_51 119.8 . .
C07_51 C05_51 C04_51 120.6 . .
C04_51 C06_51 C08_51 120.0 . .
C09_51 C07_51 C05_51 119.8 . .
C09_51 C08_51 C06_51 120.4 . .
C07_51 C09_51 C08_51 119.8 . .
C10_51 O02_51 C02_51 123.6 . .
O03_51 C11_51 N_51 126.0 . .
O03_51 C11_51 C12_51 122.8 . .
N_51 C11_51 C12_51 111.1 . .
OA_43 C12_51 C11_51 93(2) 1_655 .
C11_52 N_52 C01_52 121.9 . .
N_52 C01_52 C02_52 110.4 . .
N_52 C01_52 C03_52 110.2 . .
C02_52 C01_52 C03_52 110.3 . .
O01_52 C02_52 O03_52 123.8 . .
O01_52 C02_52 C01_52 124.6 . .
O03_52 C02_52 C01_52 111.5 . .
C04_52 C03_52 C01_52 113.3 . .
C05_52 C04_52 C06_52 119.9 . .
C05_52 C04_52 C03_52 119.2 . .
C06_52 C04_52 C03_52 120.9 . .
C04_52 C05_52 C07_52 120.1 . .
C08_52 C06_52 C04_52 120.1 . .
C05_52 C07_52 C09_52 120.0 . .
C06_52 C08_52 C09_52 119.9 . .
C07_52 C09_52 C08_52 120.0 . .
C11_52 C10_52 OA_43 69.4(14) . 1_655
O02_52 C11_52 N_52 122.5 . .
O02_52 C11_52 C10_52 121.4 . .
N_52 C11_52 C10_52 116.1 . .
C02_52 O03_52 C12_52 116.2 . .
OA_39 N_53 C11_53 141.4(16) . .
OA_39 N_53 C01_53 94.6(16) . .
C11_53 N_53 C01_53 122.0 . .
N_53 C01_53 C02_53 111.0 . .
N_53 C01_53 C03_53 110.2 . .
C02_53 C01_53 C03_53 108.7 . .
N_53 C01_53 OA_39 33.7(9) . .
C02_53 C01_53 OA_39 95.0(11) . .
C03_53 C01_53 OA_39 89.0(11) . .
O01_53 C02_53 O03_53 122.0 . .
O01_53 C02_53 C01_53 122.1 . .
O03_53 C02_53 C01_53 115.9 . .
C02_53 O01_53 OB_39 94(3) . .
C04_53 C03_53 C01_53 116.3 . .
C05_53 C04_53 C06_53 119.5 . .
C05_53 C04_53 C03_53 119.6 . .
C06_53 C04_53 C03_53 120.8 . .
C07_53 C05_53 C04_53 120.3 . .
C08_53 C06_53 C04_53 120.1 . .
C05_53 C07_53 C09_53 119.9 . .
C06_53 C08_53 C09_53 120.0 . .
C07_53 C09_53 C08_53 120.1 . .
OA_29 C10_53 OA_30 131(2) 1_655 1_656
OA_29 C10_53 C11_53 106.6(12) 1_655 .
OA_30 C10_53 C11_53 108.4(18) 1_656 .
OA_29 C10_53 OB_30 142.5(18) 1_655 1_656
OA_30 C10_53 OB_30 24.3(15) 1_656 1_656
C11_53 C10_53 OB_30 109.7(16) . 1_656
O02_53 C11_53 N_53 119.4 . .
O02_53 C11_53 C10_53 121.1 . .
N_53 C11_53 C10_53 119.6 . .
C02_53 O03_53 C12_53 109.6 . .

loop_
_geom_bond_atom_site_label_1
_geom_bond_atom_site_label_2
_geom_bond_distance
_geom_bond_site_symmetry_2
C1_1 O5_1 1.403(10) .
C1_1 O4_7 1.416(9) .
C1_1 C2_1 1.540(14) .
C2_1 O2_1 1.417(11) .
C2_1 C3_1 1.555(10) .
C3_1 O3_1 1.432(12) .
C3_1 C4_1 1.510(12) .
C4_1 O4_1 1.439(9) .
C4_1 C5_1 1.503(14) .
C5_1 O5_1 1.425(10) .
C5_1 C6_1 1.526(17) .
C6_1 O6A_1 1.15(2) .
C6_1 O6B_1 1.32(2) .
O4_1 C1_2 1.424(10) .
C1_2 O5_2 1.393(11) .
C1_2 C2_2 1.526(13) .
C2_2 O2_2 1.416(11) .
C2_2 C3_2 1.503(12) .
C3_2 O3_2 1.411(10) .
C3_2 C4_2 1.522(13) .
C4_2 O4_2 1.429(9) .
C4_2 C5_2 1.545(13) .
C5_2 O5_2 1.484(10) .
C5_2 C6_2 1.484(13) .
C6_2 O6_2 1.420(10) .
O4_2 C1_3 1.404(10) .
C1_3 O5_3 1.412(12) .
C1_3 C2_3 1.516(13) .
C2_3 O2_3 1.426(12) .
C2_3 C3_3 1.495(11) .
C3_3 O3_3 1.433(10) .
C3_3 C4_3 1.559(13) .
C4_3 O4_3 1.429(9) .
C4_3 C5_3 1.523(12) .
C5_3 O5_3 1.443(10) .
C5_3 C6_3 1.489(14) .
C6_3 O6_3 1.419(15) .
O4_3 C1_4 1.425(9) .
C1_4 O5_4 1.414(11) .
C1_4 C2_4 1.494(12) .
C2_4 O2_4 1.452(10) .
C2_4 C3_4 1.520(11) .
C3_4 O3_4 1.435(9) .
C3_4 C4_4 1.503(12) .
C4_4 O4_4 1.455(8) .
C4_4 C5_4 1.511(12) .
C5_4 O5_4 1.456(9) .
C5_4 C6_4 1.530(14) .
C6_4 O6_4 1.444(11) .
O4_4 C1_5 1.416(10) .
C1_5 O5_5 1.403(11) .
C1_5 C2_5 1.524(12) .
C2_5 O2_5 1.442(11) .
C2_5 C3_5 1.531(10) .
C3_5 O3_5 1.445(10) .
C3_5 C4_5 1.476(12) .
C4_5 O4_5 1.456(9) .
C4_5 C5_5 1.529(12) .
C5_5 O5_5 1.440(10) .
C5_5 C6_5 1.503(15) .
C6_5 O6B_5 1.32(10) .
C6_5 O6A_5 1.35(2) .
O4_5 C1_6 1.428(9) .
C1_6 O5_6 1.406(11) .
C1_6 C2_6 1.556(13) .
C2_6 O2_6 1.401(10) .
C2_6 C3_6 1.511(11) .
C3_6 O3_6 1.448(11) .
C3_6 C4_6 1.520(11) .
C4_6 O4_6 1.433(9) .
C4_6 C5_6 1.504(12) .
C5_6 O5_6 1.464(9) .
C5_6 C6_6 1.505(12) .
C6_6 O6_6 1.449(10) .
O4_6 C1_7 1.416(9) .
C1_7 O5_7 1.380(11) .
C1_7 C2_7 1.548(13) .
C2_7 O2_7 1.416(10) .
C2_7 C3_7 1.498(12) .
C3_7 O3_7 1.449(11) .
C3_7 C4_7 1.515(12) .
C4_7 O4_7 1.434(10) .
C4_7 C5_7 1.552(15) .
C5_7 O5_7 1.451(12) .
C5_7 C6_7 1.504(15) .
C6_7 O6_7 1.455(12) .
C1_8 O5_8 1.388(10) .
C1_8 O4_14 1.431(9) .
C1_8 C2_8 1.511(12) .
C2_8 O2_8 1.449(10) .
C2_8 C3_8 1.533(10) .
C3_8 O3_8 1.407(11) .
C3_8 C4_8 1.535(11) .
C4_8 O4_8 1.427(9) .
C4_8 C5_8 1.530(12) .
C5_8 O5_8 1.453(8) .
C5_8 C6_8 1.517(12) .
C6_8 O6_8 1.440(10) .
O4_8 C1_9 1.437(9) .
C1_9 O5_9 1.384(11) .
C1_9 C2_9 1.517(14) .
C2_9 O2_9 1.422(11) .
C2_9 C3_9 1.537(11) .
C3_9 O3_9 1.462(11) .
C3_9 C4_9 1.494(13) .
C4_9 O4_9 1.437(9) .
C4_9 C5_9 1.543(14) .
C5_9 O5_9 1.451(10) .
C5_9 C6_9 1.528(15) .
O4_9 C1_10 1.415(9) .
C6_9 O6A_9 1.368(18) .
C1_10 O5_10 1.408(11) .
C1_10 C2_10 1.538(11) .
C2_10 O2_10 1.411(11) .
C2_10 C3_10 1.495(11) .
C3_10 O3_10 1.405(10) .
C3_10 C4_10 1.566(13) .
C4_10 O4_10 1.439(9) .
C4_10 C5_10 1.529(12) .
C5_10 O5_10 1.447(10) .
C5_10 C6_10 1.510(14) .
C6_10 O6_10 1.414(10) .
O4_10 C1_11 1.403(10) .
C1_11 O5_11 1.417(11) .
C1_11 C2_11 1.542(12) .
C2_11 O2_11 1.401(11) .
C2_11 C3_11 1.521(10) .
C3_11 O3_11 1.429(10) .
C3_11 C4_11 1.529(13) .
C4_11 O4_11 1.435(9) .
C4_11 C5_11 1.493(12) .
C5_11 O5_11 1.462(10) .
C5_11 C6_11 1.503(16) .
O4_11 C1_12 1.427(9) .
C6_11 O6_11 1.416(19) .
C1_12 O5_12 1.436(11) .
C1_12 C2_12 1.479(12) .
C2_12 O2_12 1.468(11) .
C2_12 C3_12 1.527(11) .
C3_12 O3_12 1.431(10) .
C3_12 C4_12 1.536(12) .
C4_12 O4_12 1.448(9) .
C4_12 C5_12 1.496(12) .
C5_12 O5_12 1.444(9) .
C5_12 C6_12 1.536(13) .
C6_12 O6_12 1.435(11) .
O4_12 C1_13 1.411(9) .
C1_13 O5_13 1.409(11) .
C1_13 C2_13 1.519(13) .
C2_13 O2_13 1.433(10) .
C2_13 C3_13 1.505(11) .
C3_13 O3_13 1.460(10) .
C3_13 C4_13 1.511(12) .
C4_13 O4_13 1.415(9) .
C4_13 C5_13 1.546(13) .
C5_13 O5_13 1.436(9) .
C5_13 C6_13 1.508(14) .
C6_13 O6_13 1.449(13) .
O4_13 C1_14 1.427(8) .
C1_14 O5_14 1.412(9) .
C1_14 C2_14 1.505(12) .
C2_14 O2_14 1.432(9) .
C2_14 C3_14 1.518(10) .
C3_14 O3_14 1.403(10) .
C3_14 C4_14 1.517(11) .
C4_14 O4_14 1.415(8) .
C4_14 C5_14 1.564(12) .
C5_14 O5_14 1.434(9) .
C5_14 C6_14 1.503(12) .
C6_14 O6_14 1.424(10) .
OA_17 OB_17 0.66(4) .
OA_21 OB_21 0.58(3) .
OA_25 OX_25 0.92(8) .
OX_25 OY_25 1.18(10) .
OD_46 OZ_46 0.64(5) .
OC_35 OE_35 0.56(5) .
OA_26 OB_26 1.48(7) .
OB_28 OE_32 1.04(14) 1_554
OC_28 OE_32 1.36(3) 1_554
OA_29 C10_53 1.34(16) 1_455
OA_30 OB_30 0.67(4) .
OA_30 C10_53 1.50(8) 1_454
OB_30 C10_53 1.62(4) 1_454
O_31 C10_49 0.98(7) .
OC_32 OB_32 0.67(4) .
OE_32 OB_28 1.04(14) 1_556
OE_32 OC_28 1.36(3) 1_556
OA_34 OB_34 0.852(17) .
OA_36 OC_36 0.60(4) .
OA_37 OB_37 0.74(2) .
OA_38 OB_38 1.00(4) .
OA_39 N_53 1.03(3) .
OA_39 OB_39 1.22(8) .
OA_39 C01_53 1.86(3) .
OB_39 O01_53 1.80(9) .
OA_40 C10_47 0.60(5) .
OA_41 OC_41 1.42(5) .
OB_41 OC_41 1.24(7) .
OC_41 OD_41 1.44(4) .
OA_43 C12_51 1.26(5) 1_455
OA_43 C10_52 1.90(5) 1_455
N_47 C01_47 1.3543 .
N_47 C11_47 1.4865 .
C01_47 C02_47 1.3885 .
C01_47 C03_47 1.5473 .
C02_47 O01_47 1.0825 .
C02_47 O02_47 1.3764 .
C03_47 C04_47 1.5255 .
C04_47 C05_47 1.3840 .
C04_47 C06_47 1.3848 .
C05_47 C07_47 1.3831 .
C06_47 C08_47 1.3874 .
C07_47 C09_47 1.3820 .
C08_47 C09_47 1.3804 .
O02_47 C10_47 1.4753 .
C11_47 O03_47 1.2752 .
C11_47 C12_47 1.4986 .
N_48 C11_48 1.3156 .
N_48 C01_48 1.4584 .
C01_48 C02_48 1.5096 .
C01_48 C03_48 1.5594 .
C02_48 O01_48 1.2643 .
C02_48 O03_48 1.4305 .
C03_48 C04_48 1.5351 .
C04_48 C06_48 1.3969 .
C04_48 C05_48 1.4004 .
C05_48 C07_48 1.3923 .
C06_48 C08_48 1.3941 .
C07_48 C09_48 1.3919 .
C08_48 C09_48 1.3924 .
C10_48 C11_48 1.5405 .
C11_48 O02_48 1.2386 .
O03_48 C12_48 1.4310 .
N_49 C11_49 1.3149 .
N_49 C01_49 1.4583 .
C01_49 C02_49 1.4434 .
C01_49 C03_49 1.5613 .
C02_49 O01_49 1.1943 .
C02_49 O03_49 1.3540 .
C03_49 C04_49 1.5370 .
C04_49 C06_49 1.3945 .
C04_49 C05_49 1.3986 .
C05_49 C07_49 1.3886 .
C06_49 C08_49 1.3929 .
C07_49 C09_49 1.3960 .
C08_49 C09_49 1.3924 .
C10_49 C11_49 1.5136 .
C11_49 O02_49 1.2707 .
O03_49 C12_49 1.4652 .
N_51 C11_51 1.3236 .
N_51 C01_51 1.4521 .
C01_51 C02_51 1.5429 .
C01_51 C03_51 1.5452 .
C02_51 O01_51 1.1410 .
C02_51 O02_51 1.4264 .
C03_51 C04_51 1.5263 .
C04_51 C06_51 1.3815 .
C04_51 C05_51 1.3880 .
C05_51 C07_51 1.3842 .
C06_51 C08_51 1.3852 .
C07_51 C09_51 1.3794 .
C08_51 C09_51 1.3819 .
O02_51 C10_51 1.2875 .
C11_51 O03_51 1.3070 .
C11_51 C12_51 1.4060 .
C12_51 OA_43 1.26(5) 1_655
N_52 C11_52 1.3254 .
N_52 C01_52 1.4648 .
C01_52 C02_52 1.5184 .
C01_52 C03_52 1.5271 .
C02_52 O01_52 1.2013 .
C02_52 O03_52 1.3160 .
C03_52 C04_52 1.5057 .
C04_52 C05_52 1.3999 .
C04_52 C06_52 1.4011 .
C05_52 C07_52 1.4003 .
C06_52 C08_52 1.3995 .
C07_52 C09_52 1.4004 .
C08_52 C09_52 1.4017 .
C10_52 C11_52 1.5021 .
C10_52 OA_43 1.90(5) 1_655
C11_52 O02_52 1.2283 .
O03_52 C12_52 1.4547 .
N_53 C11_53 1.3150 .
N_53 C01_53 1.4615 .
C01_53 C02_53 1.5098 .
C01_53 C03_53 1.5561 .
C02_53 O01_53 1.2619 .
C02_53 O03_53 1.4294 .
C03_53 C04_53 1.5407 .
C04_53 C05_53 1.3987 .
C04_53 C06_53 1.3999 .
C05_53 C07_53 1.3894 .
C06_53 C08_53 1.3907 .
C07_53 C09_53 1.3925 .
C08_53 C09_53 1.3947 .
C10_53 OA_29 1.34(4) 1_655
C10_53 OA_30 1.50(4) 1_656
C10_53 C11_53 1.5122 .
C10_53 OB_30 1.62(4) 1_656
C11_53 O02_53 1.2394 .
O03_53 C12_53 1.4305 .
